data_7062234
loop_
_publ_author_name
'Liang, Zhibing'
'Lin, Lifang'
'Liang, Yuanwei'
'Wang, Yi'

_publ_section_title
;
 Capture of [Bi4]6&#x2212; and [Bi3]5&#x2212; anions by [Rh(L)]+ (L = COD)
 cations in the closo heteroatomic clusters {Bi4[Rh(L)]4}2&#x2212; and
 {Bi3[Rh(L)]3}2&#x2212;
;
_journal_issue 8
_journal_name_full 'New Journal of Chemistry'
_journal_page_first 3993
_journal_page_last 3998
_journal_paper_doi 10.1039/D2NJ05883A
_journal_volume 47
_journal_year 2023
_chemical_absolute_configuration ad
_chemical_formula_moiety 'C28 H64 K2 N4 O12, C32 H48 Bi4 Rh4, 2(C7 H8)'
_chemical_formula_sum 'C37 H64 Bi2 K N2 O6 Rh2'
_chemical_formula_weight 1295.78
_space_group_crystal_system monoclinic
_space_group_IT_number 4
_space_group_name_Hall 'P 2yb'
_space_group_name_H-M_alt 'P 1 21 1'
_atom_sites_solution_hydrogens geom
_atom_sites_solution_primary direct
_atom_sites_solution_secondary difmap
_audit_creation_method 'SHELXL-2015 & ZCIF'
_audit_update_record
;
2022-11-20 deposited with the CCDC.	2023-01-20 downloaded from the CCDC.
;
_cell_angle_alpha 90
_cell_angle_beta 92.0637(9)
_cell_angle_gamma 90
_cell_formula_units_Z 4
_cell_length_a 13.6378(7)
_cell_length_b 17.7192(9)
_cell_length_c 17.8331(9)
_cell_measurement_reflns_used 9721
_cell_measurement_temperature 150(2)
_cell_measurement_theta_max 25.5
_cell_measurement_theta_min 2.2
_cell_volume 4306.6(4)
_computing_cell_refinement 'Apex2, Saint'
_computing_data_collection 'Apex2 (Bruker, 2010)'
_computing_data_reduction 'Apex2, Saint'
_computing_molecular_graphics 'Olex2 (Dolomanov, 2009)'
_computing_publication_material 'Apex2, SHELXL-2015, Platon (Spek, 2015)'
_computing_structure_refinement 'ShelXL-2015 (Sheldrick, 2015c)'
_computing_structure_solution 'ShelXT-2014 (Sheldrick, 2015a)'
_diffrn_ambient_temperature 150(2)
_diffrn_detector 'CCD area detector'
_diffrn_measured_fraction_theta_full 0.999
_diffrn_measured_fraction_theta_max 0.994
_diffrn_measurement_device_type 'Bruker Smart Apex II CCD'
_diffrn_measurement_method '\f and \w scans'
_diffrn_measurement_specimen_support 'MiTeGen loop'
_diffrn_orient_matrix_type standard
_diffrn_orient_matrix_UB_11 -0.0339273
_diffrn_orient_matrix_UB_12 -0.0381894
_diffrn_orient_matrix_UB_13 -0.0330913
_diffrn_orient_matrix_UB_21 -0.0541758
_diffrn_orient_matrix_UB_22 -0.0036399
_diffrn_orient_matrix_UB_23 0.0361529
_diffrn_orient_matrix_UB_31 -0.0360239
_diffrn_orient_matrix_UB_32 0.0413922
_diffrn_orient_matrix_UB_33 -0.0273209
_diffrn_radiation_monochromator graphite
_diffrn_radiation_type MoK\a
_diffrn_radiation_wavelength 0.71073
_diffrn_reflns_av_R_equivalents 0.0329
_diffrn_reflns_av_unetI/netI 0.0650
_diffrn_reflns_Laue_measured_fraction_full 0.999
_diffrn_reflns_Laue_measured_fraction_max 0.994
_diffrn_reflns_limit_h_max 19
_diffrn_reflns_limit_h_min -18
_diffrn_reflns_limit_k_max 24
_diffrn_reflns_limit_k_min -24
_diffrn_reflns_limit_l_max 25
_diffrn_reflns_limit_l_min -24
_diffrn_reflns_number 43747
_diffrn_reflns_point_group_measured_fraction_full 0.981
_diffrn_reflns_point_group_measured_fraction_max 0.961
_diffrn_reflns_theta_full 25.242
_diffrn_reflns_theta_max 29.998
_diffrn_reflns_theta_min 1.848
_diffrn_source 'sealed tube'
_exptl_absorpt_coefficient_mu 9.040
_exptl_absorpt_correction_T_max 0.196
_exptl_absorpt_correction_T_min 0.108
_exptl_absorpt_correction_type multi-scan
_exptl_absorpt_process_details 'SADABS (Krause et al, 2015)'
_exptl_crystal_colour black
_exptl_crystal_density_diffrn 1.999
_exptl_crystal_density_method 'not measured'
_exptl_crystal_description prism
_exptl_crystal_F_000 2492
_exptl_crystal_size_max 0.39
_exptl_crystal_size_mid 0.27
_exptl_crystal_size_min 0.18
_refine_diff_density_max 2.132
_refine_diff_density_min -1.139
_refine_diff_density_rms 0.143
_refine_ls_abs_structure_details
;
Flack x (Flack, 1983) determined using 8011 quotients 
[(I+)-(I-)]/[(I+)+(I-)]
(Parsons, Flack and Wagner, Acta Cryst. B69 (2013) 249-259).
;
_refine_ls_abs_structure_Flack -0.017(2)
_refine_ls_extinction_method none
_refine_ls_goodness_of_fit_ref 1.000
_refine_ls_hydrogen_treatment constr
_refine_ls_matrix_type full
_refine_ls_number_parameters 1110
_refine_ls_number_reflns 24120
_refine_ls_number_restraints 1130
_refine_ls_restrained_S_all 0.986
_refine_ls_R_factor_all 0.0499
_refine_ls_R_factor_gt 0.0357
_refine_ls_shift/su_max 0.001
_refine_ls_shift/su_mean 0.000
_refine_ls_structure_factor_coef Fsqd
_refine_ls_weighting_details 'w=1/[\s^2^(Fo^2^)+(0.0140P)^2^+3.8820P] where P=(Fo^2^+2Fc^2^)/3'
_refine_ls_weighting_scheme calc
_refine_ls_wR_factor_gt 0.0652
_refine_ls_wR_factor_ref 0.0682
_reflns_Friedel_coverage 0.875
_reflns_Friedel_fraction_full 0.963
_reflns_Friedel_fraction_max 0.925
_reflns_number_gt 19963
_reflns_number_total 24120
_reflns_threshold_expression 'I > 2\s(I)'
_cod_data_source_file d2nj05883a2.cif
_cod_data_source_block GDOU01
_cod_depositor_comments 'Adding full bibliography for 7062234--7062235.cif.'
_cod_original_sg_symbol_H-M 'P 21'
_cod_database_code 7062234
_shelx_shelxl_version_number 2017/1
_shelx_space_group_comment
;
The symmetry employed for this shelxl refinement is uniquely defined
by the following loop, which should always be used as a source of
symmetry information in preference to the above space-group names.
They are only intended as comments.
;
_shelx_estimated_absorpt_t_min 0.126
_shelx_estimated_absorpt_t_max 0.293

loop_
_space_group_symop_operation_xyz
'x, y, z'
'-x, y+1/2, -z'

loop_
_atom_site_label
_atom_site_type_symbol
_atom_site_fract_x
_atom_site_fract_y
_atom_site_fract_z
_atom_site_U_iso_or_equiv
_atom_site_adp_type
_atom_site_occupancy
_atom_site_site_symmetry_order
_atom_site_calc_flag
_atom_site_refinement_flags_posn
_atom_site_refinement_flags_adp
_atom_site_refinement_flags_occupancy
_atom_site_disorder_assembly
_atom_site_disorder_group
Bi1 Bi 0.53357(2) 0.31162(2) 0.65454(2) 0.02595(7) Uani 1 1 d . . . . .
Bi2 Bi 0.57464(3) 0.16838(2) 0.81306(2) 0.02789(8) Uani 1 1 d . . . . .
Bi3 Bi 0.43175(2) 0.30871(2) 0.81771(2) 0.02436(7) Uani 1 1 d . . . . .
Bi4 Bi 0.42734(3) 0.15356(2) 0.66797(2) 0.03007(8) Uani 1 1 d . . . . .
Rh1 Rh 0.63813(5) 0.18011(4) 0.67086(4) 0.02811(16) Uani 1 1 d . . . . .
Rh2 Rh 0.64119(5) 0.31087(4) 0.78470(4) 0.02622(14) Uani 1 1 d . . . . .
Rh3 Rh 0.35784(5) 0.16578(4) 0.80781(4) 0.02896(15) Uani 1 1 d . . . . .
Rh4 Rh 0.32821(5) 0.28653(4) 0.68637(4) 0.02539(15) Uani 1 1 d . . . . .
C11 C 0.7078(7) 0.0694(5) 0.6763(6) 0.036(2) Uani 1 1 d . . . . .
H11 H 0.680584 0.034188 0.714110 0.043 Uiso 1 1 calc R U . . .
C12 C 0.7186(9) 0.0356(6) 0.5987(6) 0.049(3) Uani 1 1 d . . . . .
H12A H 0.788925 0.035365 0.586808 0.058 Uiso 1 1 calc R U . . .
H12B H 0.695864 -0.017434 0.599336 0.058 Uiso 1 1 calc R U . . .
C13 C 0.6621(10) 0.0774(6) 0.5379(7) 0.059(3) Uani 1 1 d . . . . .
H13A H 0.695581 0.070469 0.490034 0.071 Uiso 1 1 calc R U . . .
H13B H 0.595914 0.054726 0.531832 0.071 Uiso 1 1 calc R U . . .
C14 C 0.6513(8) 0.1603(6) 0.5524(5) 0.045(3) Uani 1 1 d . . . . .
H14 H 0.599029 0.185144 0.520336 0.054 Uiso 1 1 calc R U . . .
C15 C 0.7276(8) 0.2089(6) 0.5759(6) 0.045(3) Uani 1 1 d . . . . .
H15 H 0.719813 0.262032 0.557844 0.054 Uiso 1 1 calc R U . . .
C16 C 0.8340(8) 0.1826(6) 0.5858(7) 0.052(3) Uani 1 1 d . . . . .
H16A H 0.878123 0.224974 0.573810 0.063 Uiso 1 1 calc R U . . .
H16B H 0.845856 0.141332 0.549812 0.063 Uiso 1 1 calc R U . . .
C17 C 0.8598(8) 0.1542(6) 0.6670(6) 0.048(3) Uani 1 1 d . . . . .
H17A H 0.909668 0.113763 0.664598 0.057 Uiso 1 1 calc R U . . .
H17B H 0.888989 0.196326 0.696658 0.057 Uiso 1 1 calc R U . . .
C18 C 0.7728(7) 0.1246(5) 0.7063(6) 0.039(2) Uani 1 1 d . . . . .
H18 H 0.782928 0.121543 0.762076 0.046 Uiso 1 1 calc R U . . .
C21 C 0.7000(7) 0.3274(5) 0.8980(5) 0.033(2) Uani 1 1 d . . . . .
H21 H 0.668495 0.295182 0.936359 0.040 Uiso 1 1 calc R U . . .
C22 C 0.7008(8) 0.4102(5) 0.9165(6) 0.042(3) Uani 1 1 d . . . . .
H22A H 0.749984 0.419497 0.957652 0.050 Uiso 1 1 calc R U . . .
H22B H 0.635709 0.424625 0.934800 0.050 Uiso 1 1 calc R U . . .
C23 C 0.7244(8) 0.4602(5) 0.8499(6) 0.039(2) Uani 1 1 d . . . . .
H23A H 0.695817 0.510870 0.857417 0.047 Uiso 1 1 calc R U . . .
H23B H 0.796486 0.466090 0.848008 0.047 Uiso 1 1 calc R U . . .
C24 C 0.6857(7) 0.4288(5) 0.7760(6) 0.033(2) Uani 1 1 d . . . . .
H24 H 0.636812 0.461838 0.748817 0.040 Uiso 1 1 calc R U . . .
C25 C 0.7420(7) 0.3838(5) 0.7291(6) 0.040(2) Uani 1 1 d . . . . .
H25 H 0.726517 0.390956 0.674352 0.048 Uiso 1 1 calc R U . . .
C26 C 0.8460(8) 0.3588(6) 0.7473(7) 0.052(3) Uani 1 1 d . . . . .
H26A H 0.890350 0.402522 0.741768 0.063 Uiso 1 1 calc R U . . .
H26B H 0.864587 0.320146 0.710299 0.063 Uiso 1 1 calc R U . . .
C27 C 0.8615(7) 0.3262(6) 0.8262(7) 0.052(3) Uani 1 1 d . . . . .
H27A H 0.914394 0.287990 0.825518 0.062 Uiso 1 1 calc R U . . .
H27B H 0.883574 0.367164 0.860645 0.062 Uiso 1 1 calc R U . . .
C28 C 0.7699(7) 0.2899(5) 0.8568(5) 0.036(2) Uani 1 1 d . . . . .
H28 H 0.778792 0.235701 0.871014 0.043 Uiso 1 1 calc R U . . .
C31 C 0.3200(9) 0.1567(6) 0.9258(6) 0.052(3) Uani 1 1 d . . . . .
H31 H 0.364571 0.185038 0.961591 0.062 Uiso 1 1 calc R U . . .
C32 C 0.2991(12) 0.0751(7) 0.9487(8) 0.074(4) Uani 1 1 d . . . . .
H32A H 0.336725 0.063516 0.995832 0.089 Uiso 1 1 calc R U . . .
H32B H 0.228508 0.069972 0.958719 0.089 Uiso 1 1 calc R U . . .
C33 C 0.3255(10) 0.0189(6) 0.8901(7) 0.056(3) Uani 1 1 d . . . . .
H33A H 0.281186 -0.025043 0.893990 0.067 Uiso 1 1 calc R U . . .
H33B H 0.393059 0.000953 0.901836 0.067 Uiso 1 1 calc R U . . .
C34 C 0.3206(8) 0.0462(5) 0.8097(7) 0.044(3) Uani 1 1 d . . . . .
H34 H 0.357303 0.014299 0.773876 0.053 Uiso 1 1 calc R U . . .
C35 C 0.2404(7) 0.0868(5) 0.7767(6) 0.039(2) Uani 1 1 d . . . . .
H35 H 0.231169 0.078943 0.721350 0.047 Uiso 1 1 calc R U . . .
C36 C 0.1463(8) 0.1042(6) 0.8158(7) 0.049(3) Uani 1 1 d . . . . .
H36A H 0.091765 0.106948 0.777771 0.058 Uiso 1 1 calc R U . . .
H36B H 0.132081 0.062183 0.850351 0.058 Uiso 1 1 calc R U . . .
C37 C 0.1497(9) 0.1760(7) 0.8592(8) 0.064(4) Uani 1 1 d . . . . .
H37A H 0.107189 0.170513 0.902760 0.077 Uiso 1 1 calc R U . . .
H37B H 0.121353 0.216625 0.827026 0.077 Uiso 1 1 calc R U . . .
C38 C 0.2506(8) 0.2008(6) 0.8878(6) 0.044(3) Uani 1 1 d . . . . .
H38 H 0.254560 0.255581 0.901062 0.052 Uiso 1 1 calc R U . . .
C41 C 0.2593(7) 0.3968(5) 0.7023(5) 0.032(2) Uani 1 1 d . . . . .
H41 H 0.289708 0.427764 0.743835 0.038 Uiso 1 1 calc R U . . .
C42 C 0.2481(9) 0.4365(6) 0.6288(6) 0.047(3) Uani 1 1 d . . . . .
H42A H 0.308622 0.465586 0.620083 0.056 Uiso 1 1 calc R U . . .
H42B H 0.193158 0.472865 0.631156 0.056 Uiso 1 1 calc R U . . .
C43 C 0.2285(9) 0.3830(6) 0.5626(6) 0.047(3) Uani 1 1 d . . . . .
H43A H 0.255804 0.405533 0.517025 0.057 Uiso 1 1 calc R U . . .
H43B H 0.156714 0.378013 0.553700 0.057 Uiso 1 1 calc R U . . .
C44 C 0.2726(7) 0.3042(7) 0.5742(5) 0.046(3) Uani 1 1 d . . . . .
H44 H 0.319950 0.289782 0.535179 0.055 Uiso 1 1 calc R U . . .
C45 C 0.2225(8) 0.2439(6) 0.6024(6) 0.044(3) Uani 1 1 d . . . . .
H45 H 0.240429 0.194125 0.580343 0.053 Uiso 1 1 calc R U . . .
C46 C 0.1207(8) 0.2469(6) 0.6323(7) 0.048(3) Uani 1 1 d . . . . .
H46A H 0.108756 0.200112 0.660856 0.058 Uiso 1 1 calc R U . . .
H46B H 0.072447 0.248640 0.589512 0.058 Uiso 1 1 calc R U . . .
C47 C 0.1044(7) 0.3148(7) 0.6830(5) 0.040(2) Uani 1 1 d . . . . .
H47A H 0.079780 0.357637 0.652015 0.048 Uiso 1 1 calc R U . . .
H47B H 0.053482 0.302108 0.719130 0.048 Uiso 1 1 calc R U . . .
C48 C 0.1969(7) 0.3389(5) 0.7259(5) 0.034(2) Uani 1 1 d . . . . .
H48 H 0.191341 0.336327 0.781634 0.041 Uiso 1 1 calc R U . . .
K1A K 0.50810(18) 0.73184(12) 0.76630(12) 0.0395(5) Uani 1 1 d . . . . .
O1A O 0.5517(6) 0.8502(4) 0.6686(4) 0.052(2) Uani 1 1 d D . . . .
C2A C 0.5207(10) 0.8332(6) 0.5940(6) 0.063(4) Uani 1 1 d D . . . .
H2A1 H 0.543355 0.873042 0.559798 0.076 Uiso 1 1 calc R U . . .
H2A2 H 0.448107 0.831392 0.590036 0.076 Uiso 1 1 calc R U . . .
C3A C 0.5623(9) 0.7580(6) 0.5716(6) 0.056(3) Uani 1 1 d D . . . .
H3A1 H 0.548443 0.748730 0.517499 0.067 Uiso 1 1 calc R U . . .
H3A2 H 0.634281 0.757462 0.580999 0.067 Uiso 1 1 calc R U . . .
O4A O 0.5172(5) 0.7013(4) 0.6153(3) 0.0433(18) Uani 1 1 d D . . . .
C5A C 0.5562(9) 0.6286(6) 0.6010(6) 0.056(3) Uani 1 1 d D . . . .
H5A1 H 0.625151 0.625938 0.620093 0.067 Uiso 1 1 calc R U . . .
H5A2 H 0.554944 0.619116 0.546253 0.067 Uiso 1 1 calc R U . . .
C6A C 0.4974(11) 0.5715(6) 0.6382(6) 0.063(4) Uani 1 1 d D . . . .
H6A1 H 0.427524 0.576797 0.622035 0.076 Uiso 1 1 calc R U . . .
H6A2 H 0.519655 0.520429 0.624199 0.076 Uiso 1 1 calc R U . . .
O7A O 0.5078(5) 0.5811(4) 0.7174(4) 0.0411(17) Uani 1 1 d D . . . .
C8A C 0.4424(8) 0.5340(5) 0.7559(6) 0.043(3) Uani 1 1 d D . . . .
H8A1 H 0.451847 0.480893 0.740478 0.051 Uiso 1 1 calc R U . . .
H8A2 H 0.373939 0.548515 0.742523 0.051 Uiso 1 1 calc R U . . .
C9A C 0.4597(9) 0.5407(5) 0.8378(6) 0.048(3) Uani 1 1 d D . . . .
H9A1 H 0.416364 0.505324 0.863990 0.057 Uiso 1 1 calc R U . . .
H9A2 H 0.528648 0.527523 0.851351 0.057 Uiso 1 1 calc R U . . .
O10A O 0.4398(5) 0.6169(3) 0.8603(4) 0.0378(16) Uani 1 1 d D . . . .
C11A C 0.4639(9) 0.6279(5) 0.9384(5) 0.049(3) Uani 1 1 d D . . . .
H11A H 0.534869 0.618766 0.948235 0.059 Uiso 1 1 calc R U . . .
H11B H 0.426841 0.591665 0.968746 0.059 Uiso 1 1 calc R U . . .
C12A C 0.4393(8) 0.7055(5) 0.9599(6) 0.048(3) Uani 1 1 d D . . . .
H12C H 0.369466 0.715881 0.946575 0.057 Uiso 1 1 calc R U . . .
H12D H 0.449326 0.711861 1.014757 0.057 Uiso 1 1 calc R U . . .
O13A O 0.5013(5) 0.7578(3) 0.9209(4) 0.0394(17) Uani 1 1 d D . . . .
C14A C 0.4868(8) 0.8338(5) 0.9430(6) 0.049(3) Uani 1 1 d D . . . .
H14A H 0.507579 0.840310 0.996373 0.059 Uiso 1 1 calc R U . . .
H14B H 0.416417 0.847015 0.937298 0.059 Uiso 1 1 calc R U . . .
C15A C 0.5460(9) 0.8845(5) 0.8949(6) 0.052(3) Uani 1 1 d D . . . .
H15A H 0.542786 0.937101 0.913458 0.062 Uiso 1 1 calc R U . . .
H15B H 0.615501 0.868352 0.896755 0.062 Uiso 1 1 calc R U . . .
O16A O 0.5075(6) 0.8806(3) 0.8208(4) 0.0457(19) Uani 1 1 d D . . . .
C17A C 0.5540(10) 0.9327(5) 0.7720(6) 0.057(3) Uani 1 1 d D . . . .
H17C H 0.625888 0.924978 0.775069 0.068 Uiso 1 1 calc R U . . .
H17D H 0.540204 0.985048 0.788044 0.068 Uiso 1 1 calc R U . . .
C18A C 0.5171(9) 0.9215(5) 0.6942(6) 0.056(3) Uani 1 1 d D . . . .
H18C H 0.444498 0.922391 0.692025 0.067 Uiso 1 1 calc R U . . .
H18D H 0.541049 0.962451 0.661851 0.067 Uiso 1 1 calc R U . . .
K1B K 1.0203(2) 0.72713(14) 0.75702(15) 0.0512(6) Uani 1 1 d . . . . .
O1B O 1.1451(18) 0.7508(9) 0.8891(11) 0.052(3) Uani 0.457(18) 1 d D U P A 1
C2B C 1.117(2) 0.8130(13) 0.9343(12) 0.056(4) Uani 0.457(18) 1 d D U P A 1
H2B1 H 1.169566 0.823546 0.972946 0.067 Uiso 0.457(18) 1 calc R U P A 1
H2B2 H 1.056163 0.801093 0.959937 0.067 Uiso 0.457(18) 1 calc R U P A 1
C3B C 1.1021(19) 0.8811(11) 0.8840(16) 0.057(4) Uani 0.457(18) 1 d D U P A 1
H3B1 H 1.093978 0.927218 0.914490 0.068 Uiso 0.457(18) 1 calc R U P A 1
H3B2 H 1.159125 0.888165 0.851892 0.068 Uiso 0.457(18) 1 calc R U P A 1
O4B O 1.0153(18) 0.8668(8) 0.8389(12) 0.057(3) Uani 0.457(18) 1 d D U P A 1
C5B C 0.989(2) 0.9308(10) 0.7940(16) 0.059(4) Uani 0.457(18) 1 d D U P A 1
H5B1 H 1.042786 0.942998 0.760116 0.071 Uiso 0.457(18) 1 calc R U P A 1
H5B2 H 0.978469 0.975090 0.826646 0.071 Uiso 0.457(18) 1 calc R U P A 1
C6B C 0.8989(19) 0.9139(13) 0.7498(15) 0.057(4) Uani 0.457(18) 1 d D U P A 1
H6B1 H 0.845567 0.901140 0.783815 0.069 Uiso 0.457(18) 1 calc R U P A 1
H6B2 H 0.878475 0.958791 0.720106 0.069 Uiso 0.457(18) 1 calc R U P A 1
O7B O 0.9155(17) 0.8523(9) 0.7010(11) 0.057(3) Uani 0.457(18) 1 d D U P A 1
C8B C 0.8367(19) 0.8349(14) 0.6512(15) 0.061(4) Uani 0.457(18) 1 d D U P A 1
H8B1 H 0.818617 0.879952 0.620947 0.073 Uiso 0.457(18) 1 calc R U P A 1
H8B2 H 0.779091 0.819757 0.679845 0.073 Uiso 0.457(18) 1 calc R U P A 1
C9B C 0.865(2) 0.7730(13) 0.6014(11) 0.057(3) Uani 0.457(18) 1 d D U P A 1
H9B1 H 0.812597 0.765183 0.561941 0.069 Uiso 0.457(18) 1 calc R U P A 1
H9B2 H 0.926279 0.785767 0.576717 0.069 Uiso 0.457(18) 1 calc R U P A 1
O10B O 0.8776(17) 0.7055(10) 0.6453(10) 0.057(3) Uani 0.457(18) 1 d D U P A 1
C11B C 0.898(2) 0.6413(13) 0.5990(12) 0.058(4) Uani 0.457(18) 1 d D U P A 1
H11C H 0.955567 0.651350 0.568787 0.070 Uiso 0.457(18) 1 calc R U P A 1
H11D H 0.840732 0.631213 0.564317 0.070 Uiso 0.457(18) 1 calc R U P A 1
C12B C 0.9161(19) 0.5754(12) 0.6479(16) 0.055(3) Uani 0.457(18) 1 d D U P A 1
H12E H 0.860540 0.568269 0.681435 0.066 Uiso 0.457(18) 1 calc R U P A 1
H12F H 0.922391 0.529380 0.617023 0.066 Uiso 0.457(18) 1 calc R U P A 1
O13B O 1.0060(17) 0.5879(9) 0.6923(11) 0.052(3) Uani 0.457(18) 1 d D U P A 1
C14B C 1.031(2) 0.5252(11) 0.7389(15) 0.051(3) Uani 0.457(18) 1 d D U P A 1
H14C H 1.040985 0.479889 0.707583 0.061 Uiso 0.457(18) 1 calc R U P A 1
H14D H 0.976749 0.514548 0.772875 0.061 Uiso 0.457(18) 1 calc R U P A 1
C15B C 1.123(2) 0.5425(13) 0.7840(15) 0.047(3) Uani 0.457(18) 1 d D U P A 1
H15C H 1.143470 0.497720 0.813888 0.057 Uiso 0.457(18) 1 calc R U P A 1
H15D H 1.176265 0.555641 0.750262 0.057 Uiso 0.457(18) 1 calc R U P A 1
O16B O 1.104(2) 0.6034(9) 0.8321(13) 0.045(3) Uani 0.457(18) 1 d D U P A 1
C17B C 1.183(2) 0.6202(13) 0.8840(15) 0.044(3) Uani 0.457(18) 1 d D U P A 1
H17E H 1.242356 0.633404 0.856307 0.053 Uiso 0.457(18) 1 calc R U P A 1
H17F H 1.198379 0.575164 0.915145 0.053 Uiso 0.457(18) 1 calc R U P A 1
C18B C 1.156(2) 0.6833(12) 0.9322(12) 0.047(4) Uani 0.457(18) 1 d D U P A 1
H18E H 1.094253 0.671608 0.956788 0.056 Uiso 0.457(18) 1 calc R U P A 1
H18F H 1.208170 0.690616 0.971950 0.056 Uiso 0.457(18) 1 calc R U P A 1
O21B O 1.1446(15) 0.7689(8) 0.8808(10) 0.051(3) Uani 0.543(18) 1 d D U P A 2
C22B C 1.1185(19) 0.8381(10) 0.9151(11) 0.055(3) Uani 0.543(18) 1 d D U P A 2
H22C H 1.173479 0.856001 0.948218 0.067 Uiso 0.543(18) 1 calc R U P A 2
H22D H 1.060637 0.830311 0.946120 0.067 Uiso 0.543(18) 1 calc R U P A 2
C23B C 1.0952(17) 0.8964(10) 0.8553(14) 0.059(4) Uani 0.543(18) 1 d D U P A 2
H23C H 1.084124 0.946229 0.878587 0.071 Uiso 0.543(18) 1 calc R U P A 2
H23D H 1.150281 0.900846 0.820958 0.071 Uiso 0.543(18) 1 calc R U P A 2
O24B O 1.0081(15) 0.8716(7) 0.8150(10) 0.058(3) Uani 0.543(18) 1 d D U P A 2
C25B C 0.9757(18) 0.9275(10) 0.7621(14) 0.059(3) Uani 0.543(18) 1 d D U P A 2
H25A H 1.027540 0.937214 0.725841 0.071 Uiso 0.543(18) 1 calc R U P A 2
H25B H 0.961688 0.975286 0.788349 0.071 Uiso 0.543(18) 1 calc R U P A 2
C26B C 0.8866(16) 0.9002(11) 0.7223(14) 0.060(3) Uani 0.543(18) 1 d D U P A 2
H26C H 0.835505 0.889140 0.758813 0.072 Uiso 0.543(18) 1 calc R U P A 2
H26D H 0.861011 0.939632 0.687475 0.072 Uiso 0.543(18) 1 calc R U P A 2
O27B O 0.9079(14) 0.8338(8) 0.6814(10) 0.057(3) Uani 0.543(18) 1 d D U P A 2
C28B C 0.8294(15) 0.8064(12) 0.6360(13) 0.061(3) Uani 0.543(18) 1 d D U P A 2
H28A H 0.807561 0.845845 0.599809 0.073 Uiso 0.543(18) 1 calc R U P A 2
H28B H 0.773549 0.793703 0.667610 0.073 Uiso 0.543(18) 1 calc R U P A 2
C29B C 0.860(2) 0.7389(12) 0.5951(10) 0.060(4) Uani 0.543(18) 1 d D U P A 2
H29A H 0.807113 0.723086 0.559035 0.072 Uiso 0.543(18) 1 calc R U P A 2
H29B H 0.919232 0.750331 0.566666 0.072 Uiso 0.543(18) 1 calc R U P A 2
O30B O 0.8810(14) 0.6791(9) 0.6478(9) 0.056(3) Uani 0.543(18) 1 d D U P A 2
C31B C 0.9079(19) 0.6107(11) 0.6113(11) 0.057(3) Uani 0.543(18) 1 d D U P A 2
H31A H 0.965851 0.619769 0.580587 0.068 Uiso 0.543(18) 1 calc R U P A 2
H31B H 0.853242 0.593513 0.577473 0.068 Uiso 0.543(18) 1 calc R U P A 2
C32B C 0.9311(17) 0.5519(11) 0.6678(13) 0.054(3) Uani 0.543(18) 1 d D U P A 2
H32C H 0.875949 0.546234 0.701930 0.065 Uiso 0.543(18) 1 calc R U P A 2
H32D H 0.941738 0.502849 0.642725 0.065 Uiso 0.543(18) 1 calc R U P A 2
O33B O 1.0191(15) 0.5744(7) 0.7098(10) 0.050(3) Uani 0.543(18) 1 d D U P A 2
C34B C 1.0496(17) 0.5199(9) 0.7648(12) 0.045(3) Uani 0.543(18) 1 d D U P A 2
H34A H 1.064575 0.471385 0.740120 0.055 Uiso 0.543(18) 1 calc R U P A 2
H34B H 0.996398 0.511092 0.800126 0.055 Uiso 0.543(18) 1 calc R U P A 2
C35B C 1.1392(16) 0.5488(11) 0.8066(13) 0.045(3) Uani 0.543(18) 1 d D U P A 2
H35A H 1.165342 0.509645 0.841602 0.054 Uiso 0.543(18) 1 calc R U P A 2
H35B H 1.190709 0.561446 0.770997 0.054 Uiso 0.543(18) 1 calc R U P A 2
O36B O 1.1128(16) 0.6134(7) 0.8468(10) 0.042(3) Uani 0.543(18) 1 d D U P A 2
C37B C 1.1886(17) 0.6400(11) 0.8974(13) 0.044(3) Uani 0.543(18) 1 d D U P A 2
H37C H 1.248656 0.650068 0.869428 0.053 Uiso 0.543(18) 1 calc R U P A 2
H37D H 1.204189 0.600820 0.935505 0.053 Uiso 0.543(18) 1 calc R U P A 2
C38B C 1.158(2) 0.7093(11) 0.9346(10) 0.048(3) Uani 0.543(18) 1 d D U P A 2
H38A H 1.095273 0.700244 0.959877 0.058 Uiso 0.543(18) 1 calc R U P A 2
H38B H 1.207903 0.724236 0.973294 0.058 Uiso 0.543(18) 1 calc R U P A 2
N31A N 0.3149(15) 0.8062(14) 0.7562(11) 0.084(4) Uani 0.728(12) 1 d D U P B 1
H31C H 0.276758 0.777401 0.785755 0.101 Uiso 0.728(12) 1 calc R U P B 1
H31D H 0.324370 0.850274 0.781527 0.101 Uiso 0.728(12) 1 calc R U P B 1
C32A C 0.2437(15) 0.8285(10) 0.6871(10) 0.083(4) Uani 0.728(12) 1 d D U P B 1
H32E H 0.178216 0.840654 0.706024 0.100 Uiso 0.728(12) 1 calc R U P B 1
H32F H 0.269338 0.874583 0.663253 0.100 Uiso 0.728(12) 1 calc R U P B 1
C33A C 0.2337(19) 0.7738(12) 0.6346(11) 0.092(4) Uani 0.728(12) 1 d D U P B 1
H33C H 0.298294 0.763806 0.613024 0.111 Uiso 0.728(12) 1 calc R U P B 1
H33D H 0.188628 0.791608 0.593554 0.111 Uiso 0.728(12) 1 calc R U P B 1
N34A N 0.1936(15) 0.7004(9) 0.6671(10) 0.093(4) Uani 0.728(12) 1 d D U P B 1
H34C H 0.241295 0.678019 0.696335 0.111 Uiso 0.728(12) 1 calc R U P B 1
H34D H 0.177245 0.668256 0.628849 0.111 Uiso 0.728(12) 1 calc R U P B 1
N41A N 0.290(5) 0.799(3) 0.758(3) 0.084(4) Uani 0.272(12) 1 d D U P B 2
H41A H 0.259396 0.801928 0.802690 0.101 Uiso 0.272(12) 1 calc R U P B 2
H41B H 0.280938 0.840980 0.729263 0.101 Uiso 0.272(12) 1 calc R U P B 2
C42A C 0.285(4) 0.721(3) 0.717(3) 0.089(5) Uani 0.272(12) 1 d D U P B 2
H42C H 0.351334 0.697904 0.718845 0.107 Uiso 0.272(12) 1 calc R U P B 2
H42D H 0.240986 0.687138 0.743931 0.107 Uiso 0.272(12) 1 calc R U P B 2
C43A C 0.254(3) 0.724(3) 0.645(2) 0.092(5) Uani 0.272(12) 1 d D U P B 2
H43C H 0.259504 0.672747 0.623782 0.110 Uiso 0.272(12) 1 calc R U P B 2
H43D H 0.299207 0.757081 0.618236 0.110 Uiso 0.272(12) 1 calc R U P B 2
N44A N 0.146(3) 0.753(3) 0.628(3) 0.095(5) Uani 0.272(12) 1 d D U P B 2
H44A H 0.120587 0.728317 0.587383 0.114 Uiso 0.272(12) 1 calc R U P B 2
H44B H 0.147850 0.803014 0.617670 0.114 Uiso 0.272(12) 1 calc R U P B 2
N51B N 0.8927(16) 0.6491(14) 0.8566(13) 0.096(5) Uani 0.561(14) 1 d D U P B 1
H51C H 0.849903 0.619627 0.829421 0.116 Uiso 0.561(14) 1 calc R U P B 1
H51D H 0.928871 0.618773 0.888070 0.116 Uiso 0.561(14) 1 calc R U P B 1
C52B C 0.833(2) 0.7090(19) 0.9046(17) 0.107(5) Uani 0.561(14) 1 d D U P B 1
H52E H 0.809733 0.684416 0.950526 0.128 Uiso 0.561(14) 1 calc R U P B 1
H52F H 0.876836 0.751181 0.919994 0.128 Uiso 0.561(14) 1 calc R U P B 1
C53B C 0.757(2) 0.7356(17) 0.8644(17) 0.102(5) Uani 0.561(14) 1 d D U P B 1
H53E H 0.776972 0.784741 0.843517 0.123 Uiso 0.561(14) 1 calc R U P B 1
H53F H 0.704386 0.746370 0.899901 0.123 Uiso 0.561(14) 1 calc R U P B 1
N54B N 0.708(3) 0.689(2) 0.7976(17) 0.105(6) Uani 0.561(14) 1 d D U P B 1
H54C H 0.710743 0.638881 0.809222 0.126 Uiso 0.561(14) 1 calc R U P B 1
H54D H 0.743456 0.696023 0.755731 0.126 Uiso 0.561(14) 1 calc R U P B 1
N61B N 0.889(2) 0.7311(18) 0.8789(19) 0.103(5) Uani 0.439(14) 1 d D U P A 2
H61C H 0.926928 0.739414 0.921299 0.124 Uiso 0.439(14) 1 calc R U P B 2
H61D H 0.851175 0.772888 0.871961 0.124 Uiso 0.439(14) 1 calc R U P B 2
C62B C 0.817(2) 0.663(2) 0.897(2) 0.099(5) Uani 0.439(14) 1 d D U P A 2
H62E H 0.840711 0.615187 0.876247 0.119 Uiso 0.439(14) 1 calc R U P B 2
H62F H 0.811734 0.656979 0.952371 0.119 Uiso 0.439(14) 1 calc R U P B 2
C63B C 0.729(2) 0.681(2) 0.8662(17) 0.101(5) Uani 0.439(14) 1 d D U P A 2
H63E H 0.718217 0.735525 0.874577 0.121 Uiso 0.439(14) 1 calc R U P B 2
H63F H 0.678376 0.653572 0.893846 0.121 Uiso 0.439(14) 1 calc R U P B 2
N64B N 0.710(4) 0.665(3) 0.7796(18) 0.097(7) Uani 0.439(14) 1 d D U P A 2
H64C H 0.709701 0.614690 0.768855 0.116 Uiso 0.439(14) 1 calc R U P B 2
H64D H 0.752938 0.689385 0.750571 0.116 Uiso 0.439(14) 1 calc R U P B 2
C1C C 0.6798(11) 0.4625(9) 0.5029(9) 0.086(5) Uani 1 1 d . U . . .
H1C1 H 0.669810 0.495686 0.545951 0.129 Uiso 1 1 calc R U . . .
H1C2 H 0.659564 0.411038 0.515374 0.129 Uiso 1 1 calc R U . . .
H1C3 H 0.640366 0.480634 0.459565 0.129 Uiso 1 1 calc R U . . .
C2C C 0.7819(5) 0.4626(4) 0.4852(4) 0.055(3) Uani 1 1 d G U . . .
C3C C 0.8183(7) 0.5154(4) 0.4357(4) 0.067(4) Uani 1 1 d G U . . .
H3C H 0.775353 0.551075 0.412116 0.081 Uiso 1 1 calc R U . . .
C4C C 0.9176(8) 0.5158(5) 0.4206(5) 0.101(5) Uani 1 1 d G U . . .
H4C H 0.942493 0.551866 0.386714 0.121 Uiso 1 1 calc R U . . .
C5C C 0.9805(6) 0.4636(6) 0.4550(6) 0.107(6) Uani 1 1 d G U . . .
H5C H 1.048312 0.463879 0.444711 0.128 Uiso 1 1 calc R U . . .
C6C C 0.9440(6) 0.4108(5) 0.5046(5) 0.078(4) Uani 1 1 d G U . . .
H6C H 0.986992 0.375100 0.528111 0.094 Uiso 1 1 calc R U . . .
C7C C 0.8447(7) 0.4104(4) 0.5197(4) 0.054(3) Uani 1 1 d G U . . .
H7C H 0.819852 0.374308 0.553515 0.064 Uiso 1 1 calc R U . . .
C1D C 0.1189(17) 0.3793(10) -0.0575(10) 0.130(7) Uani 1 1 d . U . . .
H1D1 H 0.108058 0.334600 -0.026437 0.195 Uiso 1 1 calc R U . . .
H1D2 H 0.182726 0.375270 -0.080628 0.195 Uiso 1 1 calc R U . . .
H1D3 H 0.066928 0.382627 -0.096764 0.195 Uiso 1 1 calc R U . . .
C2D C 0.1172(9) 0.4443(5) -0.0124(6) 0.090(5) Uani 1 1 d G U . . .
C3D C 0.0328(7) 0.4883(6) -0.0153(6) 0.080(4) Uani 1 1 d G U . . .
H3D H -0.020746 0.474911 -0.048221 0.096 Uiso 1 1 calc R U . . .
C4D C 0.0267(9) 0.5519(6) 0.0299(7) 0.104(6) Uani 1 1 d G U . . .
H4D H -0.031029 0.582031 0.027834 0.125 Uiso 1 1 calc R U . . .
C5D C 0.1050(12) 0.5716(6) 0.0780(6) 0.128(7) Uani 1 1 d G U . . .
H5D H 0.100803 0.615057 0.108858 0.154 Uiso 1 1 calc R U . . .
C6D C 0.1894(10) 0.5276(8) 0.0809(6) 0.134(7) Uani 1 1 d G U . . .
H6D H 0.242919 0.540964 0.113829 0.160 Uiso 1 1 calc R U . . .
C7D C 0.1955(7) 0.4639(7) 0.0358(7) 0.104(5) Uani 1 1 d G U . . .
H7D H 0.253204 0.433844 0.037775 0.125 Uiso 1 1 calc R U . . .

loop_
_atom_site_aniso_label
_atom_site_aniso_U_11
_atom_site_aniso_U_22
_atom_site_aniso_U_33
_atom_site_aniso_U_23
_atom_site_aniso_U_13
_atom_site_aniso_U_12
Bi1 0.02368(16) 0.02361(13) 0.03080(17) -0.00133(15) 0.00440(13) -0.00101(15)
Bi2 0.02710(18) 0.02131(15) 0.03525(19) 0.00019(14) 0.00092(14) 0.00039(14)
Bi3 0.02450(16) 0.02053(13) 0.02816(16) -0.00070(14) 0.00263(13) -0.00094(14)
Bi4 0.02544(18) 0.02455(16) 0.0403(2) -0.00831(14) 0.00257(15) -0.00207(14)
Rh1 0.0241(4) 0.0246(3) 0.0358(4) -0.0048(3) 0.0031(3) 0.0014(3)
Rh2 0.0222(3) 0.0229(3) 0.0336(4) -0.0031(3) 0.0020(3) -0.0023(3)
Rh3 0.0266(4) 0.0215(3) 0.0388(4) 0.0020(3) 0.0019(3) -0.0030(3)
Rh4 0.0215(4) 0.0260(3) 0.0289(4) -0.0031(3) 0.0036(3) -0.0012(3)
C11 0.032(6) 0.026(4) 0.050(6) -0.005(4) 0.001(5) 0.008(4)
C12 0.044(7) 0.042(6) 0.060(7) -0.021(5) 0.004(6) 0.009(5)
C13 0.067(9) 0.057(7) 0.053(7) -0.027(6) -0.002(7) 0.024(6)
C14 0.044(6) 0.059(7) 0.031(5) -0.003(5) 0.000(5) 0.020(6)
C15 0.042(7) 0.044(6) 0.050(7) 0.000(5) 0.022(6) 0.005(5)
C16 0.034(6) 0.049(6) 0.075(8) -0.003(6) 0.021(6) 0.013(5)
C17 0.030(6) 0.047(6) 0.065(7) -0.009(6) -0.005(5) 0.003(5)
C18 0.036(6) 0.031(5) 0.049(6) -0.007(4) -0.001(5) 0.011(4)
C21 0.039(6) 0.033(5) 0.027(5) 0.006(4) -0.009(4) -0.003(4)
C22 0.047(7) 0.036(5) 0.042(6) -0.014(4) -0.001(5) -0.006(5)
C23 0.037(6) 0.025(4) 0.056(7) -0.008(4) -0.001(5) 0.000(4)
C24 0.029(5) 0.023(4) 0.049(6) -0.001(4) 0.008(5) -0.006(4)
C25 0.031(6) 0.035(5) 0.055(7) -0.005(5) 0.011(5) -0.011(4)
C26 0.031(6) 0.039(5) 0.089(10) -0.009(6) 0.008(6) -0.011(5)
C27 0.023(5) 0.039(6) 0.093(9) -0.014(6) -0.002(6) -0.004(4)
C28 0.031(5) 0.031(5) 0.046(6) -0.003(4) -0.007(5) -0.002(4)
C31 0.080(9) 0.039(6) 0.035(6) 0.007(5) 0.001(6) -0.015(6)
C32 0.108(13) 0.047(7) 0.067(9) 0.029(6) -0.013(9) -0.021(7)
C33 0.069(9) 0.028(5) 0.071(8) 0.019(5) 0.008(7) 0.004(5)
C34 0.048(7) 0.021(4) 0.065(7) 0.004(4) 0.008(6) -0.006(4)
C35 0.033(6) 0.035(5) 0.049(6) 0.000(4) -0.004(5) -0.016(4)
C36 0.034(6) 0.054(6) 0.057(7) 0.007(6) -0.010(6) -0.012(5)
C37 0.044(7) 0.059(7) 0.090(10) 0.003(7) 0.028(7) -0.005(6)
C38 0.054(7) 0.035(5) 0.043(6) -0.003(4) 0.021(6) -0.013(5)
C41 0.034(6) 0.028(4) 0.033(5) 0.001(4) -0.009(4) 0.002(4)
C42 0.046(7) 0.041(6) 0.053(7) 0.018(5) -0.010(6) -0.010(5)
C43 0.044(7) 0.060(7) 0.037(6) 0.017(5) 0.004(5) -0.009(5)
C44 0.030(5) 0.076(8) 0.031(5) -0.018(6) 0.007(4) -0.005(6)
C45 0.032(6) 0.038(5) 0.062(7) -0.019(5) -0.005(5) 0.006(4)
C46 0.033(6) 0.039(5) 0.073(8) 0.007(5) -0.005(6) -0.005(5)
C47 0.028(5) 0.058(6) 0.036(5) 0.012(5) 0.004(4) 0.005(5)
C48 0.028(5) 0.045(5) 0.029(5) 0.003(4) 0.004(4) 0.009(4)
K1A 0.0507(15) 0.0329(10) 0.0355(12) -0.0024(9) 0.0071(11) -0.0062(10)
O1A 0.061(6) 0.043(4) 0.052(5) 0.008(3) 0.000(4) -0.006(4)
C2A 0.080(10) 0.068(8) 0.042(7) 0.023(6) -0.004(7) -0.028(7)
C3A 0.063(9) 0.076(8) 0.030(6) 0.006(5) 0.012(6) -0.028(7)
O4A 0.041(5) 0.058(4) 0.031(4) -0.001(3) 0.007(3) -0.012(4)
C5A 0.053(8) 0.073(8) 0.044(7) -0.014(6) 0.021(6) 0.005(6)
C6A 0.096(12) 0.047(6) 0.048(8) -0.016(5) 0.013(8) -0.004(7)
O7A 0.037(4) 0.040(4) 0.046(4) -0.009(3) 0.004(3) -0.002(3)
C8A 0.043(7) 0.030(5) 0.056(7) -0.005(5) 0.003(6) 0.000(4)
C9A 0.049(7) 0.027(5) 0.068(8) 0.005(5) 0.014(6) 0.001(4)
O10A 0.038(4) 0.032(3) 0.044(4) 0.002(3) 0.006(3) 0.000(3)
C11A 0.062(8) 0.045(6) 0.039(6) 0.006(5) 0.010(6) -0.006(5)
C12A 0.052(8) 0.056(7) 0.036(6) 0.002(5) 0.012(6) 0.005(5)
O13A 0.045(5) 0.035(4) 0.038(4) -0.008(3) 0.006(4) 0.003(3)
C14A 0.056(8) 0.046(6) 0.045(6) -0.016(5) -0.009(6) 0.013(5)
C15A 0.064(9) 0.035(5) 0.056(8) -0.011(5) -0.001(7) -0.002(5)
O16A 0.054(5) 0.030(3) 0.052(5) -0.003(3) 0.000(4) -0.008(3)
C17A 0.073(9) 0.024(5) 0.075(9) -0.002(5) 0.014(7) -0.008(5)
C18A 0.058(8) 0.034(5) 0.076(9) 0.018(6) -0.001(7) -0.004(5)
K1B 0.0493(16) 0.0392(12) 0.0639(17) 0.0008(11) -0.0135(14) -0.0016(11)
O1B 0.050(6) 0.045(6) 0.060(7) -0.014(6) -0.013(6) -0.006(6)
C2B 0.058(6) 0.048(7) 0.061(7) -0.012(6) -0.018(6) -0.003(7)
C3B 0.060(7) 0.047(6) 0.062(8) -0.008(6) -0.013(7) -0.003(6)
O4B 0.060(6) 0.048(5) 0.064(8) -0.005(6) -0.014(6) -0.003(5)
C5B 0.063(7) 0.046(6) 0.068(8) -0.004(6) -0.011(7) -0.002(6)
C6B 0.062(7) 0.045(6) 0.065(8) 0.000(6) -0.008(7) 0.000(6)
O7B 0.063(6) 0.044(6) 0.063(7) -0.001(5) -0.008(6) 0.000(6)
C8B 0.069(7) 0.048(7) 0.065(8) -0.001(6) -0.015(6) 0.003(7)
C9B 0.065(6) 0.049(7) 0.056(7) 0.002(6) -0.015(6) 0.003(7)
O10B 0.067(6) 0.051(7) 0.053(6) 0.003(6) -0.013(5) -0.002(7)
C11B 0.067(7) 0.051(7) 0.055(7) -0.002(6) -0.016(6) -0.003(7)
C12B 0.061(7) 0.049(7) 0.055(7) -0.005(6) -0.018(6) -0.004(7)
O13B 0.056(6) 0.046(6) 0.053(7) -0.006(5) -0.015(5) -0.007(5)
C14B 0.053(7) 0.044(6) 0.054(8) -0.010(6) -0.013(6) -0.002(6)
C15B 0.049(7) 0.041(6) 0.051(8) -0.009(6) -0.013(6) 0.002(6)
O16B 0.039(6) 0.044(6) 0.049(7) -0.012(5) -0.011(6) 0.001(6)
C17B 0.040(6) 0.043(6) 0.050(7) -0.008(6) -0.010(6) 0.002(6)
C18B 0.043(6) 0.044(7) 0.052(7) -0.009(6) -0.012(6) -0.004(7)
O21B 0.051(6) 0.045(6) 0.057(6) -0.012(5) -0.010(5) -0.007(6)
C22B 0.060(6) 0.045(6) 0.060(7) -0.012(6) -0.014(6) -0.008(6)
C23B 0.063(7) 0.049(6) 0.063(8) -0.006(6) -0.011(7) -0.003(6)
O24B 0.063(6) 0.046(5) 0.065(8) 0.001(5) -0.005(6) -0.005(5)
C25B 0.066(6) 0.046(6) 0.066(8) 0.001(6) -0.009(7) 0.001(6)
C26B 0.064(6) 0.047(6) 0.068(8) 0.001(6) -0.010(6) 0.001(6)
O27B 0.062(6) 0.042(6) 0.067(7) 0.006(5) -0.009(6) 0.000(6)
C28B 0.068(6) 0.049(7) 0.063(7) 0.006(6) -0.017(6) 0.002(7)
C29B 0.065(7) 0.056(7) 0.058(7) 0.005(6) -0.017(6) -0.001(7)
O30B 0.065(6) 0.050(6) 0.053(6) -0.002(6) -0.016(5) -0.002(6)
C31B 0.067(6) 0.050(7) 0.052(7) -0.004(6) -0.018(6) -0.002(7)
C32B 0.060(7) 0.048(6) 0.053(7) -0.003(6) -0.017(6) -0.005(6)
O33B 0.053(6) 0.044(5) 0.050(7) -0.003(5) -0.017(5) 0.000(5)
C34B 0.049(7) 0.038(6) 0.048(8) -0.009(6) -0.013(6) 0.003(6)
C35B 0.044(6) 0.041(5) 0.049(7) -0.008(5) -0.012(6) 0.002(5)
O36B 0.038(6) 0.039(5) 0.047(7) -0.014(5) -0.010(5) 0.001(5)
C37B 0.038(6) 0.046(7) 0.048(7) -0.010(6) -0.011(6) 0.000(6)
C38B 0.046(6) 0.047(7) 0.052(6) -0.013(6) -0.010(6) -0.001(7)
N31A 0.083(8) 0.087(7) 0.085(6) 0.010(6) 0.018(6) -0.023(7)
C32A 0.083(9) 0.087(8) 0.080(8) 0.013(7) 0.021(7) -0.030(8)
C33A 0.093(9) 0.100(9) 0.085(8) 0.009(7) 0.018(8) -0.025(8)
N34A 0.096(10) 0.092(8) 0.090(9) 0.000(7) 0.011(8) -0.021(8)
N41A 0.083(8) 0.087(7) 0.085(6) 0.010(6) 0.018(6) -0.023(7)
C42A 0.089(10) 0.091(9) 0.088(8) 0.007(8) 0.014(8) -0.022(8)
C43A 0.093(11) 0.095(10) 0.088(9) 0.006(9) 0.013(9) -0.025(10)
N44A 0.095(11) 0.100(11) 0.091(11) 0.009(10) 0.010(10) -0.023(10)
N51B 0.075(10) 0.115(12) 0.102(11) 0.016(10) 0.031(9) 0.009(10)
C52B 0.086(10) 0.128(12) 0.109(10) 0.013(10) 0.028(8) 0.005(10)
C53B 0.078(9) 0.117(12) 0.113(10) 0.018(10) 0.026(9) 0.011(10)
N54B 0.084(9) 0.123(15) 0.110(12) 0.031(10) 0.022(10) 0.010(11)
N61B 0.079(10) 0.120(12) 0.112(11) 0.020(11) 0.028(9) -0.006(10)
C62B 0.079(10) 0.115(12) 0.106(10) 0.023(11) 0.029(9) 0.002(10)
C63B 0.078(9) 0.120(13) 0.105(11) 0.025(11) 0.024(9) 0.005(10)
N64B 0.082(11) 0.110(16) 0.101(12) 0.027(12) 0.026(11) 0.006(12)
C1C 0.055(8) 0.092(11) 0.111(13) -0.024(9) 0.002(8) -0.003(7)
C2C 0.064(7) 0.056(7) 0.047(7) -0.012(5) 0.004(6) 0.003(6)
C3C 0.112(10) 0.043(6) 0.048(7) 0.007(5) 0.024(8) 0.013(7)
C4C 0.119(13) 0.083(11) 0.104(13) 0.005(9) 0.034(12) 0.001(10)
C5C 0.070(10) 0.124(15) 0.128(16) -0.007(10) 0.035(10) -0.006(9)
C6C 0.074(8) 0.074(9) 0.087(11) -0.013(7) 0.005(9) 0.000(7)
C7C 0.070(7) 0.042(6) 0.048(7) -0.006(5) -0.009(6) 0.013(5)
C1D 0.20(2) 0.098(13) 0.099(14) -0.011(10) 0.039(14) 0.009(13)
C2D 0.102(12) 0.091(10) 0.077(11) 0.003(8) 0.007(9) 0.013(9)
C3D 0.064(9) 0.084(9) 0.094(11) 0.043(7) 0.015(8) 0.015(7)
C4D 0.104(13) 0.087(11) 0.124(17) 0.022(9) 0.046(10) 0.005(10)
C5D 0.155(19) 0.125(15) 0.107(16) 0.014(12) 0.037(13) -0.032(12)
C6D 0.148(18) 0.16(2) 0.088(14) 0.018(11) -0.023(14) -0.034(14)
C7D 0.095(12) 0.121(13) 0.094(13) 0.044(9) -0.027(9) -0.001(11)

loop_
_atom_type_symbol
_atom_type_description
_atom_type_scat_dispersion_real
_atom_type_scat_dispersion_imag
_atom_type_scat_source
C C 0.0033 0.0016 'International Tables Vol C Tables 4.2.6.8 and 6.1.1.4'
H H 0.0000 0.0000 'International Tables Vol C Tables 4.2.6.8 and 6.1.1.4'
N N 0.0061 0.0033 'International Tables Vol C Tables 4.2.6.8 and 6.1.1.4'
O O 0.0106 0.0060 'International Tables Vol C Tables 4.2.6.8 and 6.1.1.4'
K K 0.2009 0.2494 'International Tables Vol C Tables 4.2.6.8 and 6.1.1.4'
Rh Rh -1.1178 0.9187 'International Tables Vol C Tables 4.2.6.8 and 6.1.1.4'
Bi Bi -4.1077 10.2566 'International Tables Vol C Tables 4.2.6.8 and 6.1.1.4'

loop_
_geom_angle_atom_site_label_1
_geom_angle_atom_site_label_2
_geom_angle_atom_site_label_3
_geom_angle
_geom_angle_site_symmetry_1
_geom_angle_site_symmetry_3
_geom_angle_publ_flag
Rh2 Bi1 Rh1 68.91(2) . . ?
Rh2 Bi1 Rh4 109.18(2) . . ?
Rh1 Bi1 Rh4 110.47(2) . . ?
Rh2 Bi1 Bi4 99.590(19) . . ?
Rh1 Bi1 Bi4 58.523(18) . . ?
Rh4 Bi1 Bi4 53.432(15) . . ?
Rh2 Bi1 Bi3 58.008(16) . . ?
Rh1 Bi1 Bi3 97.357(18) . . ?
Rh4 Bi1 Bi3 51.814(16) . . ?
Bi4 Bi1 Bi3 73.056(11) . . ?
Rh1 Bi2 Rh2 68.77(2) . . ?
Rh1 Bi2 Rh3 108.89(2) . . ?
Rh2 Bi2 Rh3 110.29(2) . . ?
Rh1 Bi2 Bi3 100.471(18) . . ?
Rh2 Bi2 Bi3 59.211(16) . . ?
Rh3 Bi2 Bi3 52.863(15) . . ?
Rh1 Bi2 Bi4 57.875(18) . . ?
Rh2 Bi2 Bi4 97.346(18) . . ?
Rh3 Bi2 Bi4 51.712(17) . . ?
Bi3 Bi2 Bi4 73.664(11) . . ?
Rh4 Bi3 Rh3 68.35(2) . . ?
Rh4 Bi3 Rh2 107.92(2) . . ?
Rh3 Bi3 Rh2 111.02(2) . . ?
Rh4 Bi3 Bi2 99.507(18) . . ?
Rh3 Bi3 Bi2 59.678(17) . . ?
Rh2 Bi3 Bi2 53.155(16) . . ?
Rh4 Bi3 Bi1 57.300(17) . . ?
Rh3 Bi3 Bi1 97.169(18) . . ?
Rh2 Bi3 Bi1 51.257(15) . . ?
Bi2 Bi3 Bi1 72.975(11) . . ?
Rh3 Bi4 Rh4 68.33(2) . . ?
Rh3 Bi4 Rh1 110.42(2) . . ?
Rh4 Bi4 Rh1 110.47(2) . . ?
Rh3 Bi4 Bi1 100.089(18) . . ?
Rh4 Bi4 Bi1 58.525(17) . . ?
Rh1 Bi4 Bi1 53.434(15) . . ?
Rh3 Bi4 Bi2 58.927(18) . . ?
Rh4 Bi4 Bi2 97.435(19) . . ?
Rh1 Bi4 Bi2 52.212(17) . . ?
Bi1 Bi4 Bi2 73.468(11) . . ?
C14 Rh1 C18 96.5(4) . . ?
C14 Rh1 C11 81.1(4) . . ?
C18 Rh1 C11 38.0(4) . . ?
C14 Rh1 C15 37.7(4) . . ?
C18 Rh1 C15 80.8(4) . . ?
C11 Rh1 C15 89.4(4) . . ?
C14 Rh1 Bi2 160.5(3) . . ?
C18 Rh1 Bi2 89.3(3) . . ?
C11 Rh1 Bi2 92.5(3) . . ?
C15 Rh1 Bi2 161.4(3) . . ?
C14 Rh1 Bi1 95.5(3) . . ?
C18 Rh1 Bi1 148.5(3) . . ?
C11 Rh1 Bi1 173.5(3) . . ?
C15 Rh1 Bi1 91.3(3) . . ?
Bi2 Rh1 Bi1 88.97(2) . . ?
C14 Rh1 Bi4 94.2(3) . . ?
C18 Rh1 Bi4 139.5(3) . . ?
C11 Rh1 Bi4 106.5(3) . . ?
C15 Rh1 Bi4 127.1(3) . . ?
Bi2 Rh1 Bi4 69.91(2) . . ?
Bi1 Rh1 Bi4 68.043(18) . . ?
C14 Rh1 Rh2 140.3(3) . . ?
C18 Rh1 Rh2 99.1(3) . . ?
C11 Rh1 Rh2 130.7(3) . . ?
C15 Rh1 Rh2 110.0(3) . . ?
Bi2 Rh1 Rh2 55.909(18) . . ?
Bi1 Rh1 Rh2 54.917(19) . . ?
Bi4 Rh1 Rh2 97.08(2) . . ?
C25 Rh2 C21 97.3(4) . . ?
C25 Rh2 C28 81.9(4) . . ?
C21 Rh2 C28 37.5(3) . . ?
C25 Rh2 C24 37.7(3) . . ?
C21 Rh2 C24 80.9(4) . . ?
C28 Rh2 C24 89.1(4) . . ?
C25 Rh2 Bi1 86.4(3) . . ?
C21 Rh2 Bi1 166.4(3) . . ?
C28 Rh2 Bi1 155.9(3) . . ?
C24 Rh2 Bi1 94.5(3) . . ?
C25 Rh2 Bi2 149.3(3) . . ?
C21 Rh2 Bi2 93.8(2) . . ?
C28 Rh2 Bi2 90.0(2) . . ?
C24 Rh2 Bi2 172.4(2) . . ?
Bi1 Rh2 Bi2 89.42(2) . . ?
C25 Rh2 Bi3 137.8(3) . . ?
C21 Rh2 Bi3 98.3(3) . . ?
C28 Rh2 Bi3 130.6(3) . . ?
C24 Rh2 Bi3 107.6(3) . . ?
Bi1 Rh2 Bi3 70.735(18) . . ?
Bi2 Rh2 Bi3 67.635(17) . . ?
C25 Rh2 Rh1 98.2(3) . . ?
C21 Rh2 Rh1 135.4(2) . . ?
C28 Rh2 Rh1 104.7(2) . . ?
C24 Rh2 Rh1 132.1(3) . . ?
Bi1 Rh2 Rh1 56.17(2) . . ?
Bi2 Rh2 Rh1 55.32(2) . . ?
Bi3 Rh2 Rh1 97.59(2) . . ?
C38 Rh3 C34 96.0(4) . . ?
C38 Rh3 C35 81.1(4) . . ?
C34 Rh3 C35 38.0(4) . . ?
C38 Rh3 C31 37.1(4) . . ?
C34 Rh3 C31 81.4(4) . . ?
C35 Rh3 C31 90.1(4) . . ?
C38 Rh3 Bi4 153.5(3) . . ?
C34 Rh3 Bi4 91.5(3) . . ?
C35 Rh3 Bi4 89.6(3) . . ?
C31 Rh3 Bi4 168.8(3) . . ?
C38 Rh3 Bi3 87.0(3) . . ?
C34 Rh3 Bi3 170.7(3) . . ?
C35 Rh3 Bi3 151.3(3) . . ?
C31 Rh3 Bi3 96.0(3) . . ?
Bi4 Rh3 Bi3 89.60(2) . . ?
C38 Rh3 Bi2 132.2(3) . . ?
C34 Rh3 Bi2 104.4(3) . . ?
C35 Rh3 Bi2 137.9(3) . . ?
C31 Rh3 Bi2 103.9(3) . . ?
Bi4 Rh3 Bi2 69.361(19) . . ?
Bi3 Rh3 Bi2 67.458(17) . . ?
C38 Rh3 Rh4 101.0(3) . . ?
C34 Rh3 Rh4 131.7(3) . . ?
C35 Rh3 Rh4 101.0(3) . . ?
C31 Rh3 Rh4 134.5(3) . . ?
Bi4 Rh3 Rh4 56.359(19) . . ?
Bi3 Rh3 Rh4 55.676(19) . . ?
Bi2 Rh3 Rh4 96.77(2) . . ?
C44 Rh4 C48 88.4(4) . . ?
C44 Rh4 C45 37.1(4) . . ?
C48 Rh4 C45 80.6(4) . . ?
C44 Rh4 C41 81.4(4) . . ?
C48 Rh4 C41 37.8(3) . . ?
C45 Rh4 C41 97.0(4) . . ?
C44 Rh4 Bi3 160.2(3) . . ?
C48 Rh4 Bi3 93.9(3) . . ?
C45 Rh4 Bi3 162.5(3) . . ?
C41 Rh4 Bi3 88.4(3) . . ?
C44 Rh4 Bi4 100.0(3) . . ?
C48 Rh4 Bi4 145.8(3) . . ?
C45 Rh4 Bi4 86.4(3) . . ?
C41 Rh4 Bi4 175.9(3) . . ?
Bi3 Rh4 Bi4 89.10(2) . . ?
C44 Rh4 Bi1 96.1(3) . . ?
C48 Rh4 Bi1 144.4(3) . . ?
C45 Rh4 Bi1 122.5(3) . . ?
C41 Rh4 Bi1 108.0(3) . . ?
Bi3 Rh4 Bi1 70.89(2) . . ?
Bi4 Rh4 Bi1 68.043(19) . . ?
C44 Rh4 Rh3 143.0(3) . . ?
C48 Rh4 Rh3 99.2(2) . . ?
C45 Rh4 Rh3 108.2(3) . . ?
C41 Rh4 Rh3 125.3(2) . . ?
Bi3 Rh4 Rh3 55.97(2) . . ?
Bi4 Rh4 Rh3 55.31(2) . . ?
Bi1 Rh4 Rh3 98.12(3) . . ?
C18 C11 C12 122.6(9) . . ?
C18 C11 Rh1 70.1(5) . . ?
C12 C11 Rh1 111.7(7) . . ?
C18 C11 H11 114.8 . . ?
C12 C11 H11 114.8 . . ?
Rh1 C11 H11 114.8 . . ?
C13 C12 C11 113.6(8) . . ?
C13 C12 H12A 108.9 . . ?
C11 C12 H12A 108.9 . . ?
C13 C12 H12B 108.9 . . ?
C11 C12 H12B 108.9 . . ?
H12A C12 H12B 107.7 . . ?
C14 C13 C12 114.1(9) . . ?
C14 C13 H13A 108.7 . . ?
C12 C13 H13A 108.7 . . ?
C14 C13 H13B 108.7 . . ?
C12 C13 H13B 108.7 . . ?
H13A C13 H13B 107.6 . . ?
C15 C14 C13 125.2(10) . . ?
C15 C14 Rh1 72.2(6) . . ?
C13 C14 Rh1 109.9(7) . . ?
C15 C14 H14 113.9 . . ?
C13 C14 H14 113.9 . . ?
Rh1 C14 H14 113.9 . . ?
C14 C15 C16 122.6(9) . . ?
C14 C15 Rh1 70.1(6) . . ?
C16 C15 Rh1 113.2(8) . . ?
C14 C15 H15 114.4 . . ?
C16 C15 H15 114.4 . . ?
Rh1 C15 H15 114.4 . . ?
C15 C16 C17 112.7(8) . . ?
C15 C16 H16A 109.0 . . ?
C17 C16 H16A 109.0 . . ?
C15 C16 H16B 109.0 . . ?
C17 C16 H16B 109.0 . . ?
H16A C16 H16B 107.8 . . ?
C18 C17 C16 113.1(9) . . ?
C18 C17 H17A 109.0 . . ?
C16 C17 H17A 109.0 . . ?
C18 C17 H17B 109.0 . . ?
C16 C17 H17B 109.0 . . ?
H17A C17 H17B 107.8 . . ?
C11 C18 C17 124.2(9) . . ?
C11 C18 Rh1 71.9(6) . . ?
C17 C18 Rh1 112.6(7) . . ?
C11 C18 H18 113.7 . . ?
C17 C18 H18 113.7 . . ?
Rh1 C18 H18 113.7 . . ?
C28 C21 C22 125.5(9) . . ?
C28 C21 Rh2 71.4(5) . . ?
C22 C21 Rh2 109.7(6) . . ?
C28 C21 H21 114.0 . . ?
C22 C21 H21 114.0 . . ?
Rh2 C21 H21 114.0 . . ?
C21 C22 C23 113.3(8) . . ?
C21 C22 H22A 108.9 . . ?
C23 C22 H22A 108.9 . . ?
C21 C22 H22B 108.9 . . ?
C23 C22 H22B 108.9 . . ?
H22A C22 H22B 107.7 . . ?
C24 C23 C22 112.9(8) . . ?
C24 C23 H23A 109.0 . . ?
C22 C23 H23A 109.0 . . ?
C24 C23 H23B 109.0 . . ?
C22 C23 H23B 109.0 . . ?
H23A C23 H23B 107.8 . . ?
C25 C24 C23 123.2(9) . . ?
C25 C24 Rh2 70.0(5) . . ?
C23 C24 Rh2 112.4(6) . . ?
C25 C24 H24 114.4 . . ?
C23 C24 H24 114.4 . . ?
Rh2 C24 H24 114.4 . . ?
C24 C25 C26 124.7(10) . . ?
C24 C25 Rh2 72.2(5) . . ?
C26 C25 Rh2 109.6(7) . . ?
C24 C25 H25 114.2 . . ?
C26 C25 H25 114.2 . . ?
Rh2 C25 H25 114.2 . . ?
C25 C26 C27 113.9(9) . . ?
C25 C26 H26A 108.8 . . ?
C27 C26 H26A 108.8 . . ?
C25 C26 H26B 108.8 . . ?
C27 C26 H26B 108.8 . . ?
H26A C26 H26B 107.7 . . ?
C28 C27 C26 113.6(9) . . ?
C28 C27 H27A 108.8 . . ?
C26 C27 H27A 108.8 . . ?
C28 C27 H27B 108.8 . . ?
C26 C27 H27B 108.8 . . ?
H27A C27 H27B 107.7 . . ?
C21 C28 C27 124.9(8) . . ?
C21 C28 Rh2 71.1(5) . . ?
C27 C28 Rh2 111.9(7) . . ?
C21 C28 H28 113.8 . . ?
C27 C28 H28 113.8 . . ?
Rh2 C28 H28 113.8 . . ?
C38 C31 C32 122.1(11) . . ?
C38 C31 Rh3 70.7(6) . . ?
C32 C31 Rh3 112.2(8) . . ?
C38 C31 H31 114.7 . . ?
C32 C31 H31 114.7 . . ?
Rh3 C31 H31 114.7 . . ?
C33 C32 C31 112.9(10) . . ?
C33 C32 H32A 109.0 . . ?
C31 C32 H32A 109.0 . . ?
C33 C32 H32B 109.0 . . ?
C31 C32 H32B 109.0 . . ?
H32A C32 H32B 107.8 . . ?
C32 C33 C34 116.5(9) . . ?
C32 C33 H33A 108.2 . . ?
C34 C33 H33A 108.2 . . ?
C32 C33 H33B 108.2 . . ?
C34 C33 H33B 108.2 . . ?
H33A C33 H33B 107.3 . . ?
C35 C34 C33 124.2(10) . . ?
C35 C34 Rh3 71.2(5) . . ?
C33 C34 Rh3 108.8(7) . . ?
C35 C34 H34 114.7 . . ?
C33 C34 H34 114.7 . . ?
Rh3 C34 H34 114.7 . . ?
C34 C35 C36 124.4(10) . . ?
C34 C35 Rh3 70.8(6) . . ?
C36 C35 Rh3 112.2(7) . . ?
C34 C35 H35 113.9 . . ?
C36 C35 H35 113.9 . . ?
Rh3 C35 H35 113.9 . . ?
C37 C36 C35 113.8(9) . . ?
C37 C36 H36A 108.8 . . ?
C35 C36 H36A 108.8 . . ?
C37 C36 H36B 108.8 . . ?
C35 C36 H36B 108.8 . . ?
H36A C36 H36B 107.7 . . ?
C36 C37 C38 115.6(10) . . ?
C36 C37 H37A 108.4 . . ?
C38 C37 H37A 108.4 . . ?
C36 C37 H37B 108.4 . . ?
C38 C37 H37B 108.4 . . ?
H37A C37 H37B 107.4 . . ?
C31 C38 C37 126.7(10) . . ?
C31 C38 Rh3 72.3(6) . . ?
C37 C38 Rh3 108.8(7) . . ?
C31 C38 H38 113.7 . . ?
C37 C38 H38 113.7 . . ?
Rh3 C38 H38 113.7 . . ?
C48 C41 C42 124.3(9) . . ?
C48 C41 Rh4 69.9(5) . . ?
C42 C41 Rh4 109.8(7) . . ?
C48 C41 H41 114.7 . . ?
C42 C41 H41 114.7 . . ?
Rh4 C41 H41 114.7 . . ?
C41 C42 C43 113.3(8) . . ?
C41 C42 H42A 108.9 . . ?
C43 C42 H42A 108.9 . . ?
C41 C42 H42B 108.9 . . ?
C43 C42 H42B 108.9 . . ?
H42A C42 H42B 107.7 . . ?
C42 C43 C44 113.8(9) . . ?
C42 C43 H43A 108.8 . . ?
C44 C43 H43A 108.8 . . ?
C42 C43 H43B 108.8 . . ?
C44 C43 H43B 108.8 . . ?
H43A C43 H43B 107.7 . . ?
C45 C44 C43 124.1(9) . . ?
C45 C44 Rh4 73.0(6) . . ?
C43 C44 Rh4 112.7(7) . . ?
C45 C44 H44 113.5 . . ?
C43 C44 H44 113.5 . . ?
Rh4 C44 H44 113.5 . . ?
C44 C45 C46 125.4(9) . . ?
C44 C45 Rh4 69.9(6) . . ?
C46 C45 Rh4 109.9(7) . . ?
C44 C45 H45 114.3 . . ?
C46 C45 H45 114.3 . . ?
Rh4 C45 H45 114.3 . . ?
C45 C46 C47 113.2(9) . . ?
C45 C46 H46A 108.9 . . ?
C47 C46 H46A 108.9 . . ?
C45 C46 H46B 108.9 . . ?
C47 C46 H46B 108.9 . . ?
H46A C46 H46B 107.8 . . ?
C48 C47 C46 112.6(8) . . ?
C48 C47 H47A 109.1 . . ?
C46 C47 H47A 109.1 . . ?
C48 C47 H47B 109.1 . . ?
C46 C47 H47B 109.1 . . ?
H47A C47 H47B 107.8 . . ?
C41 C48 C47 123.8(9) . . ?
C41 C48 Rh4 72.4(5) . . ?
C47 C48 Rh4 113.6(6) . . ?
C41 C48 H48 113.5 . . ?
C47 C48 H48 113.5 . . ?
Rh4 C48 H48 113.5 . . ?
O4A K1A O13A 178.0(2) . . ?
O4A K1A O1A 61.4(2) . . ?
O13A K1A O1A 120.3(2) . . ?
O4A K1A O16A 121.6(2) . . ?
O13A K1A O16A 60.31(19) . . ?
O1A K1A O16A 61.1(2) . . ?
O4A K1A O7A 60.6(2) . . ?
O13A K1A O7A 117.54(19) . . ?
O1A K1A O7A 121.1(2) . . ?
O16A K1A O7A 177.8(2) . . ?
O4A K1A O10A 117.9(2) . . ?
O13A K1A O10A 60.63(18) . . ?
O1A K1A O10A 172.9(2) . . ?
O16A K1A O10A 117.86(19) . . ?
O7A K1A O10A 60.06(18) . . ?
O4A K1A N54B 93.5(6) . . ?
O13A K1A N54B 85.2(6) . . ?
O1A K1A N54B 95.6(8) . . ?
O16A K1A N54B 101.3(7) . . ?
O7A K1A N54B 78.4(7) . . ?
O10A K1A N54B 91.5(8) . . ?
O4A K1A N31A 95.7(4) . . ?
O13A K1A N31A 85.7(4) . . ?
O1A K1A N31A 80.6(5) . . ?
O16A K1A N31A 65.7(4) . . ?
O7A K1A N31A 114.5(4) . . ?
O10A K1A N31A 92.6(5) . . ?
N54B K1A N31A 166.7(8) . . ?
O4A K1A N64B 85.8(6) . . ?
O13A K1A N64B 92.9(6) . . ?
O1A K1A N64B 97.5(9) . . ?
O16A K1A N64B 111.0(9) . . ?
O7A K1A N64B 68.8(9) . . ?
O10A K1A N64B 89.4(9) . . ?
O4A K1A C42A 77.8(10) . . ?
O13A K1A C42A 102.8(10) . . ?
O1A K1A C42A 95.5(9) . . ?
O16A K1A C42A 98.1(9) . . ?
O7A K1A C42A 82.1(9) . . ?
O10A K1A C42A 77.6(9) . . ?
N64B K1A C42A 150.9(12) . . ?
O4A K1A N41A 96.0(10) . . ?
O13A K1A N41A 85.3(10) . . ?
O1A K1A N41A 84.9(12) . . ?
O16A K1A N41A 69.5(9) . . ?
O7A K1A N41A 110.5(9) . . ?
O10A K1A N41A 88.3(12) . . ?
N64B K1A N41A 177.5(15) . . ?
C42A K1A N41A 28.8(5) . . ?
C2A O1A C18A 113.5(8) . . ?
C2A O1A K1A 111.3(5) . . ?
C18A O1A K1A 112.5(6) . . ?
O1A C2A C3A 109.6(9) . . ?
O1A C2A H2A1 109.8 . . ?
C3A C2A H2A1 109.8 . . ?
O1A C2A H2A2 109.8 . . ?
C3A C2A H2A2 109.8 . . ?
H2A1 C2A H2A2 108.2 . . ?
O4A C3A C2A 107.7(8) . . ?
O4A C3A H3A1 110.2 . . ?
C2A C3A H3A1 110.2 . . ?
O4A C3A H3A2 110.2 . . ?
C2A C3A H3A2 110.2 . . ?
H3A1 C3A H3A2 108.5 . . ?
C5A O4A C3A 111.7(7) . . ?
C5A O4A K1A 112.7(6) . . ?
C3A O4A K1A 115.6(5) . . ?
O4A C5A C6A 109.3(8) . . ?
O4A C5A H5A1 109.8 . . ?
C6A C5A H5A1 109.8 . . ?
O4A C5A H5A2 109.8 . . ?
C6A C5A H5A2 109.8 . . ?
H5A1 C5A H5A2 108.3 . . ?
O7A C6A C5A 109.3(9) . . ?
O7A C6A H6A1 109.8 . . ?
C5A C6A H6A1 109.8 . . ?
O7A C6A H6A2 109.8 . . ?
C5A C6A H6A2 109.8 . . ?
H6A1 C6A H6A2 108.3 . . ?
C8A O7A C6A 111.6(7) . . ?
C8A O7A K1A 113.8(5) . . ?
C6A O7A K1A 114.8(6) . . ?
O7A C8A C9A 110.6(8) . . ?
O7A C8A H8A1 109.5 . . ?
C9A C8A H8A1 109.5 . . ?
O7A C8A H8A2 109.5 . . ?
C9A C8A H8A2 109.5 . . ?
H8A1 C8A H8A2 108.1 . . ?
O10A C9A C8A 109.1(8) . . ?
O10A C9A H9A1 109.9 . . ?
C8A C9A H9A1 109.9 . . ?
O10A C9A H9A2 109.9 . . ?
C8A C9A H9A2 109.9 . . ?
H9A1 C9A H9A2 108.3 . . ?
C11A O10A C9A 111.1(7) . . ?
C11A O10A K1A 114.3(5) . . ?
C9A O10A K1A 116.3(5) . . ?
O10A C11A C12A 109.5(8) . . ?
O10A C11A H11A 109.8 . . ?
C12A C11A H11A 109.8 . . ?
O10A C11A H11B 109.8 . . ?
C12A C11A H11B 109.8 . . ?
H11A C11A H11B 108.2 . . ?
O13A C12A C11A 109.3(8) . . ?
O13A C12A H12C 109.8 . . ?
C11A C12A H12C 109.8 . . ?
O13A C12A H12D 109.8 . . ?
C11A C12A H12D 109.8 . . ?
H12C C12A H12D 108.3 . . ?
C14A O13A C12A 112.6(7) . . ?
C14A O13A K1A 116.1(6) . . ?
C12A O13A K1A 114.1(5) . . ?
O13A C14A C15A 109.1(8) . . ?
O13A C14A H14A 109.9 . . ?
C15A C14A H14A 109.9 . . ?
O13A C14A H14B 109.9 . . ?
C15A C14A H14B 109.9 . . ?
H14A C14A H14B 108.3 . . ?
O16A C15A C14A 108.6(8) . . ?
O16A C15A H15A 110.0 . . ?
C14A C15A H15A 110.0 . . ?
O16A C15A H15B 110.0 . . ?
C14A C15A H15B 110.0 . . ?
H15A C15A H15B 108.4 . . ?
C15A O16A C17A 112.4(8) . . ?
C15A O16A K1A 111.5(5) . . ?
C17A O16A K1A 112.9(5) . . ?
O16A C17A C18A 110.0(8) . . ?
O16A C17A H17C 109.7 . . ?
C18A C17A H17C 109.7 . . ?
O16A C17A H17D 109.7 . . ?
C18A C17A H17D 109.7 . . ?
H17C C17A H17D 108.2 . . ?
O1A C18A C17A 108.4(8) . . ?
O1A C18A H18C 110.0 . . ?
C17A C18A H18C 110.0 . . ?
O1A C18A H18D 110.0 . . ?
C17A C18A H18D 110.0 . . ?
H18C C18A H18D 108.4 . . ?
O13B K1B O10B 62.0(4) . . ?
O27B K1B O24B 60.6(3) . . ?
O13B K1B O16B 61.0(4) . . ?
O10B K1B O16B 120.2(5) . . ?
O13B K1B O7B 122.5(4) . . ?
O10B K1B O7B 61.0(4) . . ?
O16B K1B O7B 170.8(8) . . ?
O27B K1B O30B 61.1(3) . . ?
O24B K1B O30B 119.5(4) . . ?
O27B K1B O21B 120.6(4) . . ?
O24B K1B O21B 60.6(3) . . ?
O30B K1B O21B 172.8(7) . . ?
O27B K1B O33B 120.8(4) . . ?
O24B K1B O33B 173.8(6) . . ?
O30B K1B O33B 60.5(3) . . ?
O21B K1B O33B 118.5(4) . . ?
O27B K1B O36B 172.0(7) . . ?
O24B K1B O36B 118.5(4) . . ?
O30B K1B O36B 116.9(4) . . ?
O21B K1B O36B 60.3(3) . . ?
O33B K1B O36B 59.2(3) . . ?
O27B K1B N61B 90.2(8) . . ?
O24B K1B N61B 69.3(8) . . ?
O30B K1B N61B 96.3(8) . . ?
O21B K1B N61B 77.0(8) . . ?
O33B K1B N61B 104.6(8) . . ?
O36B K1B N61B 82.3(9) . . ?
O13B K1B O4B 172.1(8) . . ?
O10B K1B O4B 117.2(5) . . ?
O16B K1B O4B 116.7(4) . . ?
O7B K1B O4B 58.6(4) . . ?
C2B O1B C18B 111.7(14) . . ?
C2B O1B K1B 114.4(11) . . ?
C18B O1B K1B 111.5(11) . . ?
O1B C2B C3B 108.4(14) . . ?
O1B C2B H2B1 110.0 . . ?
C3B C2B H2B1 110.0 . . ?
O1B C2B H2B2 110.0 . . ?
C3B C2B H2B2 110.0 . . ?
H2B1 C2B H2B2 108.4 . . ?
O4B C3B C2B 106.6(14) . . ?
O4B C3B H3B1 110.4 . . ?
C2B C3B H3B1 110.4 . . ?
O4B C3B H3B2 110.4 . . ?
C2B C3B H3B2 110.4 . . ?
H3B1 C3B H3B2 108.6 . . ?
C5B O4B C3B 111.1(13) . . ?
C5B O4B K1B 114.2(12) . . ?
C3B O4B K1B 113.8(12) . . ?
O4B C5B C6B 109.1(14) . . ?
O4B C5B H5B1 109.9 . . ?
C6B C5B H5B1 109.9 . . ?
O4B C5B H5B2 109.9 . . ?
C6B C5B H5B2 109.9 . . ?
H5B1 C5B H5B2 108.3 . . ?
O7B C6B C5B 109.7(14) . . ?
O7B C6B H6B1 109.7 . . ?
C5B C6B H6B1 109.7 . . ?
O7B C6B H6B2 109.7 . . ?
C5B C6B H6B2 109.7 . . ?
H6B1 C6B H6B2 108.2 . . ?
C8B O7B C6B 115.0(13) . . ?
C8B O7B K1B 114.8(11) . . ?
C6B O7B K1B 118.7(11) . . ?
O7B C8B C9B 109.8(15) . . ?
O7B C8B H8B1 109.7 . . ?
C9B C8B H8B1 109.7 . . ?
O7B C8B H8B2 109.7 . . ?
C9B C8B H8B2 109.7 . . ?
H8B1 C8B H8B2 108.2 . . ?
O10B C9B C8B 108.7(14) . . ?
O10B C9B H9B1 109.9 . . ?
C8B C9B H9B1 109.9 . . ?
O10B C9B H9B2 109.9 . . ?
C8B C9B H9B2 109.9 . . ?
H9B1 C9B H9B2 108.3 . . ?
C11B O10B C9B 111.6(13) . . ?
C11B O10B K1B 112.4(12) . . ?
C9B O10B K1B 110.3(12) . . ?
O10B C11B C12B 108.6(14) . . ?
O10B C11B H11C 110.0 . . ?
C12B C11B H11C 110.0 . . ?
O10B C11B H11D 110.0 . . ?
C12B C11B H11D 110.0 . . ?
H11C C11B H11D 108.4 . . ?
O13B C12B C11B 109.0(14) . . ?
O13B C12B H12E 109.9 . . ?
C11B C12B H12E 109.9 . . ?
O13B C12B H12F 109.9 . . ?
C11B C12B H12F 109.9 . . ?
H12E C12B H12F 108.3 . . ?
C14B O13B C12B 112.3(13) . . ?
C14B O13B K1B 116.6(11) . . ?
C12B O13B K1B 114.5(11) . . ?
O13B C14B C15B 109.4(14) . . ?
O13B C14B H14C 109.8 . . ?
C15B C14B H14C 109.8 . . ?
O13B C14B H14D 109.8 . . ?
C15B C14B H14D 109.8 . . ?
H14C C14B H14D 108.2 . . ?
O16B C15B C14B 108.6(13) . . ?
O16B C15B H15C 110.0 . . ?
C14B C15B H15C 110.0 . . ?
O16B C15B H15D 110.0 . . ?
C14B C15B H15D 110.0 . . ?
H15C C15B H15D 108.4 . . ?
C15B O16B C17B 114.0(13) . . ?
C15B O16B K1B 113.0(12) . . ?
C17B O16B K1B 115.8(11) . . ?
O16B C17B C18B 110.1(14) . . ?
O16B C17B H17E 109.6 . . ?
C18B C17B H17E 109.6 . . ?
O16B C17B H17F 109.6 . . ?
C18B C17B H17F 109.6 . . ?
H17E C17B H17F 108.2 . . ?
O1B C18B C17B 110.3(14) . . ?
O1B C18B H18E 109.6 . . ?
C17B C18B H18E 109.6 . . ?
O1B C18B H18F 109.6 . . ?
C17B C18B H18F 109.6 . . ?
H18E C18B H18F 108.1 . . ?
C22B O21B C38B 112.0(12) . . ?
C22B O21B K1B 114.1(10) . . ?
C38B O21B K1B 112.7(10) . . ?
O21B C22B C23B 109.7(13) . . ?
O21B C22B H22C 109.7 . . ?
C23B C22B H22C 109.7 . . ?
O21B C22B H22D 109.7 . . ?
C23B C22B H22D 109.7 . . ?
H22C C22B H22D 108.2 . . ?
O24B C23B C22B 107.1(13) . . ?
O24B C23B H23C 110.3 . . ?
C22B C23B H23C 110.3 . . ?
O24B C23B H23D 110.3 . . ?
C22B C23B H23D 110.3 . . ?
H23C C23B H23D 108.5 . . ?
C25B O24B C23B 110.6(12) . . ?
C25B O24B K1B 114.6(10) . . ?
C23B O24B K1B 114.2(10) . . ?
O24B C25B C26B 108.8(13) . . ?
O24B C25B H25A 109.9 . . ?
C26B C25B H25A 109.9 . . ?
O24B C25B H25B 109.9 . . ?
C26B C25B H25B 109.9 . . ?
H25A C25B H25B 108.3 . . ?
O27B C26B C25B 109.9(13) . . ?
O27B C26B H26C 109.7 . . ?
C25B C26B H26C 109.7 . . ?
O27B C26B H26D 109.7 . . ?
C25B C26B H26D 109.7 . . ?
H26C C26B H26D 108.2 . . ?
C28B O27B C26B 114.6(12) . . ?
C28B O27B K1B 116.3(9) . . ?
C26B O27B K1B 115.9(10) . . ?
O27B C28B C29B 110.1(13) . . ?
O27B C28B H28A 109.6 . . ?
C29B C28B H28A 109.6 . . ?
O27B C28B H28B 109.6 . . ?
C29B C28B H28B 109.6 . . ?
H28A C28B H28B 108.2 . . ?
O30B C29B C28B 109.2(13) . . ?
O30B C29B H29A 109.8 . . ?
C28B C29B H29A 109.8 . . ?
O30B C29B H29B 109.8 . . ?
C28B C29B H29B 109.8 . . ?
H29A C29B H29B 108.3 . . ?
C31B O30B C29B 112.1(12) . . ?
C31B O30B K1B 113.2(11) . . ?
C29B O30B K1B 110.1(11) . . ?
O30B C31B C32B 109.9(13) . . ?
O30B C31B H31A 109.7 . . ?
C32B C31B H31A 109.7 . . ?
O30B C31B H31B 109.7 . . ?
C32B C31B H31B 109.7 . . ?
H31A C31B H31B 108.2 . . ?
O33B C32B C31B 108.2(13) . . ?
O33B C32B H32C 110.1 . . ?
C31B C32B H32C 110.1 . . ?
O33B C32B H32D 110.1 . . ?
C31B C32B H32D 110.1 . . ?
H32C C32B H32D 108.4 . . ?
C34B O33B C32B 112.7(12) . . ?
C34B O33B K1B 116.3(9) . . ?
C32B O33B K1B 114.3(10) . . ?
O33B C34B C35B 108.8(12) . . ?
O33B C34B H34A 109.9 . . ?
C35B C34B H34A 109.9 . . ?
O33B C34B H34B 109.9 . . ?
C35B C34B H34B 109.9 . . ?
H34A C34B H34B 108.3 . . ?
O36B C35B C34B 108.2(12) . . ?
O36B C35B H35A 110.1 . . ?
C34B C35B H35A 110.1 . . ?
O36B C35B H35B 110.1 . . ?
C34B C35B H35B 110.1 . . ?
H35A C35B H35B 108.4 . . ?
C35B O36B C37B 113.5(11) . . ?
C35B O36B K1B 114.1(11) . . ?
C37B O36B K1B 114.7(10) . . ?
O36B C37B C38B 110.5(12) . . ?
O36B C37B H37C 109.6 . . ?
C38B C37B H37C 109.6 . . ?
O36B C37B H37D 109.6 . . ?
C38B C37B H37D 109.6 . . ?
H37C C37B H37D 108.1 . . ?
O21B C38B C37B 110.1(12) . . ?
O21B C38B H38A 109.6 . . ?
C37B C38B H38A 109.6 . . ?
O21B C38B H38B 109.6 . . ?
C37B C38B H38B 109.6 . . ?
H38A C38B H38B 108.2 . . ?
C32A N31A K1A 132.7(13) . . ?
C32A N31A H31C 104.1 . . ?
K1A N31A H31C 104.1 . . ?
C32A N31A H31D 104.1 . . ?
K1A N31A H31D 104.1 . . ?
H31C N31A H31D 105.5 . . ?
C33A C32A N31A 113.7(17) . . ?
C33A C32A H32E 108.8 . . ?
N31A C32A H32E 108.8 . . ?
C33A C32A H32F 108.8 . . ?
N31A C32A H32F 108.8 . . ?
H32E C32A H32F 107.7 . . ?
C32A C33A N34A 112.0(15) . . ?
C32A C33A H33C 109.2 . . ?
N34A C33A H33C 109.2 . . ?
C32A C33A H33D 109.2 . . ?
N34A C33A H33D 109.2 . . ?
H33C C33A H33D 107.9 . . ?
C33A N34A K1B 112.0(14) . 1_455 ?
C33A N34A H34C 109.2 . . ?
K1B N34A H34C 109.2 1_455 . ?
C33A N34A H34D 109.2 . . ?
K1B N34A H34D 109.2 1_455 . ?
H34C N34A H34D 107.9 . . ?
C42A N41A K1A 74(3) . . ?
C42A N41A H41A 116.2 . . ?
K1A N41A H41A 116.2 . . ?
C42A N41A H41B 116.2 . . ?
K1A N41A H41B 116.2 . . ?
H41A N41A H41B 113.2 . . ?
C43A C42A N41A 115(3) . . ?
C43A C42A K1A 123(4) . . ?
N41A C42A K1A 78(3) . . ?
C43A C42A H42C 108.5 . . ?
N41A C42A H42C 108.5 . . ?
K1A C42A H42C 30.9 . . ?
C43A C42A H42D 108.5 . . ?
N41A C42A H42D 108.5 . . ?
K1A C42A H42D 119.8 . . ?
H42C C42A H42D 107.5 . . ?
C42A C43A N44A 118(3) . . ?
C42A C43A H43C 107.9 . . ?
N44A C43A H43C 107.9 . . ?
C42A C43A H43D 107.9 . . ?
N44A C43A H43D 107.9 . . ?
H43C C43A H43D 107.2 . . ?
C43A N44A H44A 109.3 . . ?
K1B N44A H44A 109.3 1_455 . ?
C43A N44A H44B 109.3 . . ?
K1B N44A H44B 109.3 1_455 . ?
H44A N44A H44B 108.0 . . ?
C52B N51B K1B 109.9(19) . . ?
C52B N51B H51C 109.7 . . ?
K1B N51B H51C 109.7 . . ?
C52B N51B H51D 109.7 . . ?
K1B N51B H51D 109.7 . . ?
H51C N51B H51D 108.2 . . ?
C53B C52B N51B 110(2) . . ?
C53B C52B H52E 109.6 . . ?
N51B C52B H52E 109.6 . . ?
C53B C52B H52F 109.6 . . ?
N51B C52B H52F 109.6 . . ?
H52E C52B H52F 108.1 . . ?
C52B C53B N54B 121(2) . . ?
C52B C53B H53E 107.0 . . ?
N54B C53B H53E 107.0 . . ?
C52B C53B H53F 107.0 . . ?
N54B C53B H53F 107.0 . . ?
H53E C53B H53F 106.7 . . ?
C53B N54B K1A 112.2(18) . . ?
C53B N54B H54C 109.2 . . ?
K1A N54B H54C 109.2 . . ?
C53B N54B H54D 109.2 . . ?
K1A N54B H54D 109.2 . . ?
H54C N54B H54D 107.9 . . ?
C62B N61B K1B 123(2) . . ?
C62B N61B H61C 106.6 . . ?
K1B N61B H61C 106.6 . . ?
C62B N61B H61D 106.6 . . ?
K1B N61B H61D 106.6 . . ?
H61C N61B H61D 106.5 . . ?
C63B C62B N61B 107(2) . . ?
C63B C62B H62E 110.4 . . ?
N61B C62B H62E 110.4 . . ?
C63B C62B H62F 110.4 . . ?
N61B C62B H62F 110.4 . . ?
H62E C62B H62F 108.6 . . ?
C62B C63B N64B 119(3) . . ?
C62B C63B H63E 107.6 . . ?
N64B C63B H63E 107.6 . . ?
C62B C63B H63F 107.7 . . ?
N64B C63B H63F 107.7 . . ?
H63E C63B H63F 107.1 . . ?
C63B N64B K1A 97(2) . . ?
C63B N64B H64C 112.3 . . ?
K1A N64B H64C 112.3 . . ?
C63B N64B H64D 112.3 . . ?
K1A N64B H64D 112.3 . . ?
H64C N64B H64D 109.9 . . ?
C2C C1C H1C1 109.5 . . ?
C2C C1C H1C2 109.5 . . ?
H1C1 C1C H1C2 109.5 . . ?
C2C C1C H1C3 109.5 . . ?
H1C1 C1C H1C3 109.5 . . ?
H1C2 C1C H1C3 109.5 . . ?
C3C C2C C7C 120.0 . . ?
C3C C2C C1C 120.8(9) . . ?
C7C C2C C1C 119.2(9) . . ?
C4C C3C C2C 120.0 . . ?
C4C C3C H3C 120.0 . . ?
C2C C3C H3C 120.0 . . ?
C5C C4C C3C 120.0 . . ?
C5C C4C H4C 120.0 . . ?
C3C C4C H4C 120.0 . . ?
C4C C5C C6C 120.0 . . ?
C4C C5C H5C 120.0 . . ?
C6C C5C H5C 120.0 . . ?
C5C C6C C7C 120.0 . . ?
C5C C6C H6C 120.0 . . ?
C7C C6C H6C 120.0 . . ?
C6C C7C C2C 120.0 . . ?
C6C C7C H7C 120.0 . . ?
C2C C7C H7C 120.0 . . ?
C2D C1D H1D1 109.5 . . ?
C2D C1D H1D2 109.5 . . ?
H1D1 C1D H1D2 109.5 . . ?
C2D C1D H1D3 109.5 . . ?
H1D1 C1D H1D3 109.5 . . ?
H1D2 C1D H1D3 109.5 . . ?
C3D C2D C7D 120.0 . . ?
C3D C2D C1D 117.9(13) . . ?
C7D C2D C1D 122.0(13) . . ?
C4D C3D C2D 120.0 . . ?
C4D C3D H3D 120.0 . . ?
C2D C3D H3D 120.0 . . ?
C3D C4D C5D 120.0 . . ?
C3D C4D H4D 120.0 . . ?
C5D C4D H4D 120.0 . . ?
C6D C5D C4D 120.0 . . ?
C6D C5D H5D 120.0 . . ?
C4D C5D H5D 120.0 . . ?
C7D C6D C5D 120.0 . . ?
C7D C6D H6D 120.0 . . ?
C5D C6D H6D 120.0 . . ?
C6D C7D C2D 120.0 . . ?
C6D C7D H7D 120.0 . . ?
C2D C7D H7D 120.0 . . ?

loop_
_geom_bond_atom_site_label_1
_geom_bond_atom_site_label_2
_geom_bond_distance
_geom_bond_site_symmetry_2
_geom_bond_publ_flag
Bi1 Rh2 2.7012(8) . ?
Bi1 Rh1 2.7420(8) . ?
Bi1 Rh4 2.9117(8) . ?
Bi1 Bi4 3.1663(5) . ?
Bi1 Bi3 3.2693(4) . ?
Bi2 Rh1 2.7170(8) . ?
Bi2 Rh2 2.7362(8) . ?
Bi2 Rh3 2.9552(8) . ?
Bi2 Bi3 3.1620(4) . ?
Bi2 Bi4 3.2289(5) . ?
Bi3 Rh4 2.7196(8) . ?
Bi3 Rh3 2.7292(7) . ?
Bi3 Rh2 2.9373(7) . ?
Bi4 Rh3 2.7082(8) . ?
Bi4 Rh4 2.7419(7) . ?
Bi4 Rh1 2.9116(8) . ?
Rh1 C14 2.155(9) . ?
Rh1 C18 2.158(10) . ?
Rh1 C11 2.181(9) . ?
Rh1 C15 2.183(10) . ?
Rh1 Rh2 3.0798(10) . ?
Rh2 C25 2.154(9) . ?
Rh2 C21 2.167(9) . ?
Rh2 C28 2.170(10) . ?
Rh2 C24 2.182(8) . ?
Rh3 C38 2.170(10) . ?
Rh3 C34 2.179(9) . ?
Rh3 C35 2.183(9) . ?
Rh3 C31 2.190(10) . ?
Rh3 Rh4 3.0607(10) . ?
Rh4 C44 2.136(10) . ?
Rh4 C48 2.158(9) . ?
Rh4 C45 2.176(11) . ?
Rh4 C41 2.190(9) . ?
C11 C18 1.413(14) . ?
C11 C12 1.519(14) . ?
C11 H11 1.0000 . ?
C12 C13 1.502(16) . ?
C12 H12A 0.9900 . ?
C12 H12B 0.9900 . ?
C13 C14 1.499(15) . ?
C13 H13A 0.9900 . ?
C13 H13B 0.9900 . ?
C14 C15 1.403(15) . ?
C14 H14 1.0000 . ?
C15 C16 1.528(15) . ?
C15 H15 1.0000 . ?
C16 C17 1.562(16) . ?
C16 H16A 0.9900 . ?
C16 H16B 0.9900 . ?
C17 C18 1.495(14) . ?
C17 H17A 0.9900 . ?
C17 H17B 0.9900 . ?
C18 H18 1.0000 . ?
C21 C28 1.394(13) . ?
C21 C22 1.504(12) . ?
C21 H21 1.0000 . ?
C22 C23 1.525(14) . ?
C22 H22A 0.9900 . ?
C22 H22B 0.9900 . ?
C23 C24 1.509(14) . ?
C23 H23A 0.9900 . ?
C23 H23B 0.9900 . ?
C24 C25 1.403(13) . ?
C24 H24 1.0000 . ?
C25 C26 1.510(15) . ?
C25 H25 1.0000 . ?
C26 C27 1.530(17) . ?
C26 H26A 0.9900 . ?
C26 H26B 0.9900 . ?
C27 C28 1.523(14) . ?
C27 H27A 0.9900 . ?
C27 H27B 0.9900 . ?
C28 H28 1.0000 . ?
C31 C38 1.386(16) . ?
C31 C32 1.533(14) . ?
C31 H31 1.0000 . ?
C32 C33 1.496(17) . ?
C32 H32A 0.9900 . ?
C32 H32B 0.9900 . ?
C33 C34 1.513(15) . ?
C33 H33A 0.9900 . ?
C33 H33B 0.9900 . ?
C34 C35 1.420(15) . ?
C34 H34 1.0000 . ?
C35 C36 1.514(15) . ?
C35 H35 1.0000 . ?
C36 C37 1.490(16) . ?
C36 H36A 0.9900 . ?
C36 H36B 0.9900 . ?
C37 C38 1.515(16) . ?
C37 H37A 0.9900 . ?
C37 H37B 0.9900 . ?
C38 H38 1.0000 . ?
C41 C48 1.407(13) . ?
C41 C42 1.491(13) . ?
C41 H41 1.0000 . ?
C42 C43 1.531(15) . ?
C42 H42A 0.9900 . ?
C42 H42B 0.9900 . ?
C43 C44 1.531(16) . ?
C43 H43A 0.9900 . ?
C43 H43B 0.9900 . ?
C44 C45 1.372(15) . ?
C44 H44 1.0000 . ?
C45 C46 1.505(14) . ?
C45 H45 1.0000 . ?
C46 C47 1.527(15) . ?
C46 H46A 0.9900 . ?
C46 H46B 0.9900 . ?
C47 C48 1.513(14) . ?
C47 H47A 0.9900 . ?
C47 H47B 0.9900 . ?
C48 H48 1.0000 . ?
K1A O4A 2.753(7) . ?
K1A O13A 2.799(7) . ?
K1A O1A 2.803(7) . ?
K1A O16A 2.810(6) . ?
K1A O7A 2.810(6) . ?
K1A O10A 2.818(6) . ?
K1A N54B 2.87(4) . ?
K1A N31A 2.95(2) . ?
K1A N64B 2.99(5) . ?
K1A C42A 3.14(5) . ?
K1A N41A 3.20(7) . ?
O1A C2A 1.414(11) . ?
O1A C18A 1.429(11) . ?
C2A C3A 1.507(14) . ?
C2A H2A1 0.9900 . ?
C2A H2A2 0.9900 . ?
C3A O4A 1.426(10) . ?
C3A H3A1 0.9900 . ?
C3A H3A2 0.9900 . ?
O4A C5A 1.419(11) . ?
C5A C6A 1.465(13) . ?
C5A H5A1 0.9900 . ?
C5A H5A2 0.9900 . ?
C6A O7A 1.424(11) . ?
C6A H6A1 0.9900 . ?
C6A H6A2 0.9900 . ?
O7A C8A 1.417(10) . ?
C8A C9A 1.474(13) . ?
C8A H8A1 0.9900 . ?
C8A H8A2 0.9900 . ?
C9A O10A 1.439(10) . ?
C9A H9A1 0.9900 . ?
C9A H9A2 0.9900 . ?
O10A C11A 1.433(11) . ?
C11A C12A 1.469(13) . ?
C11A H11A 0.9900 . ?
C11A H11B 0.9900 . ?
C12A O13A 1.450(11) . ?
C12A H12C 0.9900 . ?
C12A H12D 0.9900 . ?
O13A C14A 1.419(10) . ?
C14A C15A 1.498(13) . ?
C14A H14A 0.9900 . ?
C14A H14B 0.9900 . ?
C15A O16A 1.406(11) . ?
C15A H15A 0.9900 . ?
C15A H15B 0.9900 . ?
O16A C17A 1.431(10) . ?
C17A C18A 1.472(14) . ?
C17A H17C 0.9900 . ?
C17A H17D 0.9900 . ?
C18A H18C 0.9900 . ?
C18A H18D 0.9900 . ?
K1B O13B 2.728(14) . ?
K1B O27B 2.756(12) . ?
K1B O10B 2.762(15) . ?
K1B O24B 2.768(13) . ?
K1B O16B 2.792(15) . ?
K1B O7B 2.804(14) . ?
K1B O30B 2.804(13) . ?
K1B O21B 2.833(13) . ?
K1B O33B 2.835(12) . ?
K1B O36B 2.841(13) . ?
K1B N61B 2.86(3) . ?
K1B O4B 2.875(15) . ?
O1B C2B 1.423(14) . ?
O1B C18B 1.428(14) . ?
C2B C3B 1.514(16) . ?
C2B H2B1 0.9900 . ?
C2B H2B2 0.9900 . ?
C3B O4B 1.430(14) . ?
C3B H3B1 0.9900 . ?
C3B H3B2 0.9900 . ?
O4B C5B 1.426(14) . ?
C5B C6B 1.468(16) . ?
C5B H5B1 0.9900 . ?
C5B H5B2 0.9900 . ?
C6B O7B 1.419(14) . ?
C6B H6B1 0.9900 . ?
C6B H6B2 0.9900 . ?
O7B C8B 1.403(14) . ?
C8B C9B 1.469(16) . ?
C8B H8B1 0.9900 . ?
C8B H8B2 0.9900 . ?
C9B O10B 1.439(14) . ?
C9B H9B1 0.9900 . ?
C9B H9B2 0.9900 . ?
O10B C11B 1.437(14) . ?
C11B C12B 1.473(16) . ?
C11B H11C 0.9900 . ?
C11B H11D 0.9900 . ?
C12B O13B 1.451(14) . ?
C12B H12E 0.9900 . ?
C12B H12F 0.9900 . ?
O13B C14B 1.422(14) . ?
C14B C15B 1.497(15) . ?
C14B H14C 0.9900 . ?
C14B H14D 0.9900 . ?
C15B O16B 1.407(13) . ?
C15B H15C 0.9900 . ?
C15B H15D 0.9900 . ?
O16B C17B 1.424(13) . ?
C17B C18B 1.465(16) . ?
C17B H17E 0.9900 . ?
C17B H17F 0.9900 . ?
C18B H18E 0.9900 . ?
C18B H18F 0.9900 . ?
O21B C22B 1.421(13) . ?
O21B C38B 1.433(13) . ?
C22B C23B 1.509(16) . ?
C22B H22C 0.9900 . ?
C22B H22D 0.9900 . ?
C23B O24B 1.435(14) . ?
C23B H23C 0.9900 . ?
C23B H23D 0.9900 . ?
O24B C25B 1.427(14) . ?
C25B C26B 1.467(16) . ?
C25B H25A 0.9900 . ?
C25B H25B 0.9900 . ?
C26B O27B 1.420(14) . ?
C26B H26C 0.9900 . ?
C26B H26D 0.9900 . ?
O27B C28B 1.405(14) . ?
C28B C29B 1.469(16) . ?
C28B H28A 0.9900 . ?
C28B H28B 0.9900 . ?
C29B O30B 1.437(13) . ?
C29B H29A 0.9900 . ?
C29B H29B 0.9900 . ?
O30B C31B 1.431(14) . ?
C31B C32B 1.475(16) . ?
C31B H31A 0.9900 . ?
C31B H31B 0.9900 . ?
C32B O33B 1.448(14) . ?
C32B H32C 0.9900 . ?
C32B H32D 0.9900 . ?
O33B C34B 1.427(13) . ?
C34B C35B 1.498(15) . ?
C34B H34A 0.9900 . ?
C34B H34B 0.9900 . ?
C35B O36B 1.404(13) . ?
C35B H35A 0.9900 . ?
C35B H35B 0.9900 . ?
O36B C37B 1.428(13) . ?
C37B C38B 1.466(15) . ?
C37B H37C 0.9900 . ?
C37B H37D 0.9900 . ?
C38B H38A 0.9900 . ?
C38B H38B 0.9900 . ?
N31A C32A 1.59(2) . ?
N31A H31C 0.9100 . ?
N31A H31D 0.9100 . ?
C32A C33A 1.35(2) . ?
C32A H32E 0.9900 . ?
C32A H32F 0.9900 . ?
C33A N34A 1.533(18) . ?
C33A H33C 0.9900 . ?
C33A H33D 0.9900 . ?
N34A H34C 0.9100 . ?
N34A H34D 0.9100 . ?
N41A C42A 1.58(2) . ?
N41A H41A 0.9100 . ?
N41A H41B 0.9100 . ?
C42A C43A 1.33(3) . ?
C42A H42C 0.9900 . ?
C42A H42D 0.9900 . ?
C43A N44A 1.57(2) . ?
C43A H43C 0.9900 . ?
C43A H43D 0.9900 . ?
N44A H44A 0.9100 . ?
N44A H44B 0.9100 . ?
N51B C52B 1.60(2) . ?
N51B H51C 0.9100 . ?
N51B H51D 0.9100 . ?
C52B C53B 1.33(2) . ?
C52B H52E 0.9900 . ?
C52B H52F 0.9900 . ?
C53B N54B 1.58(2) . ?
C53B H53E 0.9900 . ?
C53B H53F 0.9900 . ?
N54B H54C 0.9100 . ?
N54B H54D 0.9100 . ?
N61B C62B 1.60(2) . ?
N61B H61C 0.9100 . ?
N61B H61D 0.9100 . ?
C62B C63B 1.34(3) . ?
C62B H62E 0.9900 . ?
C62B H62F 0.9900 . ?
C63B N64B 1.58(2) . ?
C63B H63E 0.9900 . ?
C63B H63F 0.9900 . ?
N64B H64C 0.9100 . ?
N64B H64D 0.9100 . ?
C1C C2C 1.439(15) . ?
C1C H1C1 0.9800 . ?
C1C H1C2 0.9800 . ?
C1C H1C3 0.9800 . ?
C2C C3C 1.3900 . ?
C2C C7C 1.3900 . ?
C3C C4C 1.3900 . ?
C3C H3C 0.9500 . ?
C4C C5C 1.3900 . ?
C4C H4C 0.9500 . ?
C5C C6C 1.3900 . ?
C5C H5C 0.9500 . ?
C6C C7C 1.3900 . ?
C6C H6C 0.9500 . ?
C7C H7C 0.9500 . ?
C1D C2D 1.406(18) . ?
C1D H1D1 0.9800 . ?
C1D H1D2 0.9800 . ?
C1D H1D3 0.9800 . ?
C2D C3D 1.3900 . ?
C2D C7D 1.3900 . ?
C3D C4D 1.3900 . ?
C3D H3D 0.9500 . ?
C4D C5D 1.3900 . ?
C4D H4D 0.9500 . ?
C5D C6D 1.3900 . ?
C5D H5D 0.9500 . ?
C6D C7D 1.3900 . ?
C6D H6D 0.9500 . ?
C7D H7D 0.9500 . ?

loop_
_geom_hbond_atom_site_label_D
_geom_hbond_atom_site_label_H
_geom_hbond_atom_site_label_A
_geom_hbond_distance_DH
_geom_hbond_distance_HA
_geom_hbond_distance_DA
_geom_hbond_angle_DHA
_geom_hbond_site_symmetry_A
_geom_hbond_publ_flag
N31A^a H31D^a O16A 0.91 2.63 3.12(2) 115.2 . yes
N41A^b H41A^b O21B^b 0.91 2.21 3.05(7) 153.4 1_455 yes
N64B^b H64D^b O30B^b 0.91 2.58 3.38(5) 147.1 . yes

loop_
_geom_torsion_atom_site_label_1
_geom_torsion_atom_site_label_2
_geom_torsion_atom_site_label_3
_geom_torsion_atom_site_label_4
_geom_torsion
_geom_torsion_site_symmetry_1
_geom_torsion_site_symmetry_2
_geom_torsion_site_symmetry_3
_geom_torsion_site_symmetry_4
_geom_torsion_publ_flag
C18 C11 C12 C13 -91.2(13) . . . . ?
Rh1 C11 C12 C13 -11.5(12) . . . . ?
C11 C12 C13 C14 30.7(15) . . . . ?
C12 C13 C14 C15 47.5(16) . . . . ?
C12 C13 C14 Rh1 -34.4(13) . . . . ?
C13 C14 C15 C16 3.2(17) . . . . ?
Rh1 C14 C15 C16 105.4(10) . . . . ?
C13 C14 C15 Rh1 -102.2(10) . . . . ?
C14 C15 C16 C17 -90.8(13) . . . . ?
Rh1 C15 C16 C17 -10.3(12) . . . . ?
C15 C16 C17 C18 26.8(13) . . . . ?
C12 C11 C18 C17 -1.8(15) . . . . ?
Rh1 C11 C18 C17 -105.4(10) . . . . ?
C12 C11 C18 Rh1 103.7(9) . . . . ?
C16 C17 C18 C11 52.2(13) . . . . ?
C16 C17 C18 Rh1 -30.7(11) . . . . ?
C28 C21 C22 C23 44.6(14) . . . . ?
Rh2 C21 C22 C23 -36.1(11) . . . . ?
C21 C22 C23 C24 33.5(13) . . . . ?
C22 C23 C24 C25 -94.2(11) . . . . ?
C22 C23 C24 Rh2 -14.1(11) . . . . ?
C23 C24 C25 C26 2.4(14) . . . . ?
Rh2 C24 C25 C26 -101.9(10) . . . . ?
C23 C24 C25 Rh2 104.3(8) . . . . ?
C24 C25 C26 C27 47.8(13) . . . . ?
Rh2 C25 C26 C27 -33.7(10) . . . . ?
C25 C26 C27 C28 28.2(12) . . . . ?
C22 C21 C28 C27 2.7(16) . . . . ?
Rh2 C21 C28 C27 104.0(10) . . . . ?
C22 C21 C28 Rh2 -101.3(9) . . . . ?
C26 C27 C28 C21 -90.1(12) . . . . ?
C26 C27 C28 Rh2 -8.5(10) . . . . ?
C38 C31 C32 C33 90.2(15) . . . . ?
Rh3 C31 C32 C33 9.8(15) . . . . ?
C31 C32 C33 C34 -28.2(18) . . . . ?
C32 C33 C34 C35 -47.6(16) . . . . ?
C32 C33 C34 Rh3 32.0(14) . . . . ?
C33 C34 C35 C36 -3.9(16) . . . . ?
Rh3 C34 C35 C36 -104.3(9) . . . . ?
C33 C34 C35 Rh3 100.4(10) . . . . ?
C34 C35 C36 C37 88.6(13) . . . . ?
Rh3 C35 C36 C37 7.2(13) . . . . ?
C35 C36 C37 C38 -27.1(15) . . . . ?
C32 C31 C38 C37 -4.1(17) . . . . ?
Rh3 C31 C38 C37 100.5(10) . . . . ?
C32 C31 C38 Rh3 -104.6(11) . . . . ?
C36 C37 C38 C31 -48.6(16) . . . . ?
C36 C37 C38 Rh3 32.9(12) . . . . ?
C48 C41 C42 C43 -45.3(14) . . . . ?
Rh4 C41 C42 C43 33.3(11) . . . . ?
C41 C42 C43 C44 -28.8(13) . . . . ?
C42 C43 C44 C45 93.7(12) . . . . ?
C42 C43 C44 Rh4 9.4(11) . . . . ?
C43 C44 C45 C46 -5.7(17) . . . . ?
Rh4 C44 C45 C46 100.6(11) . . . . ?
C43 C44 C45 Rh4 -106.3(10) . . . . ?
C44 C45 C46 C47 -43.9(15) . . . . ?
Rh4 C45 C46 C47 35.0(11) . . . . ?
C45 C46 C47 C48 -31.3(12) . . . . ?
C42 C41 C48 C47 -6.3(15) . . . . ?
Rh4 C41 C48 C47 -107.0(9) . . . . ?
C42 C41 C48 Rh4 100.7(10) . . . . ?
C46 C47 C48 C41 96.0(11) . . . . ?
C46 C47 C48 Rh4 12.0(10) . . . . ?
C18A O1A C2A C3A 178.8(9) . . . . ?
K1A O1A C2A C3A -53.1(10) . . . . ?
O1A C2A C3A O4A 67.3(12) . . . . ?
C2A C3A O4A C5A -176.7(10) . . . . ?
C2A C3A O4A K1A -46.2(11) . . . . ?
C3A O4A C5A C6A -171.4(10) . . . . ?
K1A O4A C5A C6A 56.6(11) . . . . ?
O4A C5A C6A O7A -65.4(13) . . . . ?
C5A C6A O7A C8A 172.1(9) . . . . ?
C5A C6A O7A K1A 40.7(12) . . . . ?
C6A O7A C8A C9A 175.8(9) . . . . ?
K1A O7A C8A C9A -52.3(9) . . . . ?
O7A C8A C9A O10A 62.8(11) . . . . ?
C8A C9A O10A C11A -174.8(8) . . . . ?
C8A C9A O10A K1A -41.9(10) . . . . ?
C9A O10A C11A C12A -178.0(9) . . . . ?
K1A O10A C11A C12A 48.1(10) . . . . ?
O10A C11A C12A O13A -65.3(12) . . . . ?
C11A C12A O13A C14A -175.6(9) . . . . ?
C11A C12A O13A K1A 49.4(10) . . . . ?
C12A O13A C14A C15A -174.4(9) . . . . ?
K1A O13A C14A C15A -40.4(10) . . . . ?
O13A C14A C15A O16A 66.2(11) . . . . ?
C14A C15A O16A C17A 174.6(8) . . . . ?
C14A C15A O16A K1A -57.6(9) . . . . ?
C15A O16A C17A C18A 175.0(9) . . . . ?
K1A O16A C17A C18A 47.9(10) . . . . ?
C2A O1A C18A C17A -180.0(9) . . . . ?
K1A O1A C18A C17A 52.6(10) . . . . ?
O16A C17A C18A O1A -68.6(12) . . . . ?
C18B O1B C2B C3B -177.2(19) . . . . ?
K1B O1B C2B C3B -49(2) . . . . ?
O1B C2B C3B O4B 70(2) . . . . ?
C2B C3B O4B C5B 175(2) . . . . ?
C2B C3B O4B K1B -55(2) . . . . ?
C3B O4B C5B C6B -179(2) . . . . ?
K1B O4B C5B C6B 51(2) . . . . ?
O4B C5B C6B O7B -62(3) . . . . ?
C5B C6B O7B C8B -175(2) . . . . ?
C5B C6B O7B K1B 44(2) . . . . ?
C6B O7B C8B C9B 177(2) . . . . ?
K1B O7B C8B C9B -40(2) . . . . ?
O7B C8B C9B O10B 67(3) . . . . ?
C8B C9B O10B C11B 176(2) . . . . ?
C8B C9B O10B K1B -59(2) . . . . ?
C9B O10B C11B C12B 177(2) . . . . ?
K1B O10B C11B C12B 52(2) . . . . ?
O10B C11B C12B O13B -66(3) . . . . ?
C11B C12B O13B C14B -178(2) . . . . ?
C11B C12B O13B K1B 46(2) . . . . ?
C12B O13B C14B C15B -179(2) . . . . ?
K1B O13B C14B C15B -44(2) . . . . ?
O13B C14B C15B O16B 64(3) . . . . ?
C14B C15B O16B C17B 174(2) . . . . ?
C14B C15B O16B K1B -52(2) . . . . ?
C15B O16B C17B C18B -179(2) . . . . ?
K1B O16B C17B C18B 47(2) . . . . ?
C2B O1B C18B C17B 179.0(19) . . . . ?
K1B O1B C18B C17B 49(2) . . . . ?
O16B C17B C18B O1B -66(3) . . . . ?
C38B O21B C22B C23B -174.0(18) . . . . ?
K1B O21B C22B C23B -44(2) . . . . ?
O21B C22B C23B O24B 66(2) . . . . ?
C22B C23B O24B C25B 174.4(18) . . . . ?
C22B C23B O24B K1B -54.7(19) . . . . ?
C23B O24B C25B C26B -179.8(18) . . . . ?
K1B O24B C25B C26B 49(2) . . . . ?
O24B C25B C26B O27B -63(2) . . . . ?
C25B C26B O27B C28B -174.9(18) . . . . ?
C25B C26B O27B K1B 45(2) . . . . ?
C26B O27B C28B C29B 178.8(18) . . . . ?
K1B O27B C28B C29B -41(2) . . . . ?
O27B C28B C29B O30B 66(2) . . . . ?
C28B C29B O30B C31B 177.9(17) . . . . ?
C28B C29B O30B K1B -55.1(19) . . . . ?
C29B O30B C31B C32B 178.5(18) . . . . ?
K1B O30B C31B C32B 53.2(19) . . . . ?
O30B C31B C32B O33B -67(2) . . . . ?
C31B C32B O33B C34B -178.3(17) . . . . ?
C31B C32B O33B K1B 45.9(19) . . . . ?
C32B O33B C34B C35B -178.6(17) . . . . ?
K1B O33B C34B C35B -43.7(19) . . . . ?
O33B C34B C35B O36B 65(2) . . . . ?
C34B C35B O36B C37B 171.5(17) . . . . ?
C34B C35B O36B K1B -54.5(19) . . . . ?
C35B O36B C37B C38B 177.4(18) . . . . ?
K1B O36B C37B C38B 44(2) . . . . ?
C22B O21B C38B C37B -177.6(17) . . . . ?
K1B O21B C38B C37B 52(2) . . . . ?
O36B C37B C38B O21B -65(2) . . . . ?
K1A N31A C32A C33A 44(2) . . . . ?
N31A C32A C33A N34A 59(3) . . . . ?
C32A C33A N34A K1B 48(3) . . . 1_455 ?
K1A N41A C42A C43A -121(4) . . . . ?
N41A C42A C43A N44A -63(7) . . . . ?
K1A C42A C43A N44A -154(4) . . . . ?
C42A C43A N44A K1B -26(6) . . . 1_455 ?
K1B N51B C52B C53B 81(3) . . . . ?
N51B C52B C53B N54B 25(5) . . . . ?
C52B C53B N54B K1A 156(3) . . . . ?
K1B N61B C62B C63B -98(3) . . . . ?
N61B C62B C63B N64B 82(5) . . . . ?
C62B C63B N64B K1A -177(3) . . . . ?
C7C C2C C3C C4C 0.0 . . . . ?
C1C C2C C3C C4C 178.4(10) . . . . ?
C2C C3C C4C C5C 0.0 . . . . ?
C3C C4C C5C C6C 0.0 . . . . ?
C4C C5C C6C C7C 0.0 . . . . ?
C5C C6C C7C C2C 0.0 . . . . ?
C3C C2C C7C C6C 0.0 . . . . ?
C1C C2C C7C C6C -178.5(10) . . . . ?
C7D C2D C3D C4D 0.0 . . . . ?
C1D C2D C3D C4D 178.2(12) . . . . ?
C2D C3D C4D C5D 0.0 . . . . ?
C3D C4D C5D C6D 0.0 . . . . ?
C4D C5D C6D C7D 0.0 . . . . ?
C5D C6D C7D C2D 0.0 . . . . ?
C3D C2D C7D C6D 0.0 . . . . ?
C1D C2D C7D C6D -178.1(13) . . . . ?
